data_4305038
loop_
_publ_author_name
'Tianming Zuo'
'Marilyn M. Olmstead'
'Christine M. Beavers'
'Alan L. Balch'
'Guangbin Wang'
'Gordon T. Yee'
'Chunying Shu'
'Liaosa Xu'
'Bevan Elliott'
'Luis Echegoyen'
'James C. Duchamp'
'Harry C. Dorn'

_publ_section_title
;
Preparation and Structural Characterization of the Ih and the D5h Isomers of
the Endohedral Fullerenes Tm3N@C80: Icosahedral C80 Cage Encapsulation of a
Trimetallic Nitride Magnetic Cluster with Three Uncoupled Tm3+ Ions
;
_journal_name_full 'Inorganic Chemistry'
_journal_page_first 5234
_journal_page_last 5244
_journal_paper_doi 10.1021/ic800227x
_journal_volume 47
_journal_year 2008
_chemical_formula_moiety 'C80 N Tm3, C36 H44 N4 Ni, C6 H6, 2(C3 H3)'
_chemical_formula_sum 'C128 H56 N5 Ni Tm3'
_chemical_formula_weight 2229.28
_chemical_name_systematic
;
(\m~3~-Nitrido)-\h^12^,\h^12^, \h^9^-C80-Fullerene)-trithulim
(2,3,7,8,12,13,17,18-octaethylporphyrinato)nickel(II) benzene disolvate
;
_space_group_IT_number 12
_symmetry_cell_setting monoclinic
_symmetry_space_group_name_Hall '-C 2y'
_symmetry_space_group_name_H-M 'C 1 2/m 1'
_atom_sites_solution_hydrogens geom
_atom_sites_solution_primary direct
_atom_sites_solution_secondary difmap
_audit_creation_method SHELXL-97
_cell_angle_alpha 90.00
_cell_angle_beta 95.483(2)
_cell_angle_gamma 90.00
_cell_formula_units_Z 4
_cell_length_a 25.2777(5)
_cell_length_b 15.0945(3)
_cell_length_c 19.6748(4)
_cell_measurement_reflns_used 7018
_cell_measurement_temperature 90(2)
_cell_measurement_theta_max 31.5
_cell_measurement_theta_min 2.5
_cell_volume 7472.7(3)
_computing_cell_refinement 'SAINT 7.16 (Bruker, 2005)'
_computing_data_collection 'Apex2 (Bruker, 2005)'
_computing_data_reduction SAINT
_computing_molecular_graphics 'SHELXTL 5.1, XP (Sheldrick, 1994)'
_computing_publication_material SHELXL-97
_computing_structure_refinement 'SHELXL-97 (Sheldrick, 1997)'
_computing_structure_solution 'SHELXS-97 (Sheldrick, 1990)'
_diffrn_ambient_temperature 90(2)
_diffrn_detector_area_resol_mean 8.3
_diffrn_measured_fraction_theta_full 1.000
_diffrn_measured_fraction_theta_max 1.000
_diffrn_measurement_device_type 'Bruker ApexII'
_diffrn_measurement_method \w
_diffrn_radiation_monochromator graphite
_diffrn_radiation_source 'fine-focus sealed tube'
_diffrn_radiation_type MoK\a
_diffrn_radiation_wavelength 0.71073
_diffrn_reflns_av_R_equivalents 0.0331
_diffrn_reflns_av_sigmaI/netI 0.0248
_diffrn_reflns_limit_h_max 32
_diffrn_reflns_limit_h_min -32
_diffrn_reflns_limit_k_max 19
_diffrn_reflns_limit_k_min -19
_diffrn_reflns_limit_l_max 25
_diffrn_reflns_limit_l_min -25
_diffrn_reflns_number 42936
_diffrn_reflns_theta_full 27.50
_diffrn_reflns_theta_max 27.50
_diffrn_reflns_theta_min 1.84
_diffrn_standards_number 0
_exptl_absorpt_coefficient_mu 3.847
_exptl_absorpt_correction_T_max 0.858
_exptl_absorpt_correction_T_min 0.700
_exptl_absorpt_correction_type multi-scan
_exptl_absorpt_process_details 'SADABS 2.10 (Sheldrick, 2003)'
_exptl_crystal_colour black
_exptl_crystal_density_diffrn 1.982
_exptl_crystal_density_method 'not measured'
_exptl_crystal_description parallelepiped
_exptl_crystal_F_000 4376
_exptl_crystal_size_max 0.10
_exptl_crystal_size_mid 0.07
_exptl_crystal_size_min 0.04
_refine_diff_density_max 2.124
_refine_diff_density_min -1.514
_refine_diff_density_rms 0.156
_refine_ls_extinction_method none
_refine_ls_goodness_of_fit_ref 1.091
_refine_ls_hydrogen_treatment constr
_refine_ls_matrix_type full
_refine_ls_number_parameters 635
_refine_ls_number_reflns 8913
_refine_ls_number_restraints 1
_refine_ls_restrained_S_all 1.091
_refine_ls_R_factor_all 0.0691
_refine_ls_R_factor_gt 0.0575
_refine_ls_shift/su_max 0.003
_refine_ls_shift/su_mean 0.000
_refine_ls_structure_factor_coef Fsqd
_refine_ls_weighting_details 'calc w=1/[\s^2^(Fo^2^)+(0.0789P)^2^+80.5466P] where P=(Fo^2^+2Fc^2^)/3'
_refine_ls_weighting_scheme calc
_refine_ls_wR_factor_gt 0.1529
_refine_ls_wR_factor_ref 0.1604
_reflns_number_gt 7470
_reflns_number_total 8913
_reflns_threshold_expression I>2\s(I)
_cod_data_source_file ic800227x-file002_2.cif
_cod_data_source_block cb22
_cod_original_sg_symbol_H-M 'C 2/m'
_cod_database_code 4305038

loop_
_symmetry_equiv_pos_as_xyz
'x, y, z'
'-x, y, -z'
'x+1/2, y+1/2, z'
'-x+1/2, y+1/2, -z'
'-x, -y, -z'
'x, -y, z'
'-x+1/2, -y+1/2, -z'
'x+1/2, -y+1/2, z'

loop_
_atom_site_label
_atom_site_type_symbol
_atom_site_fract_x
_atom_site_fract_y
_atom_site_fract_z
_atom_site_U_iso_or_equiv
_atom_site_adp_type
_atom_site_occupancy
_atom_site_symmetry_multiplicity
_atom_site_calc_flag
_atom_site_refinement_flags
_atom_site_disorder_assembly
_atom_site_disorder_group
Tm1 Tm 0.76287(2) 0.5078(2) 0.12646(4) 0.0444(5) Uani 0.4135(10) 1 d P . .
Tm2 Tm 0.67238(5) 0.60609(8) 0.23598(6) 0.0236(2) Uani 0.4135(10) 1 d P . .
Tm3 Tm 0.67212(5) 0.37901(7) 0.20961(8) 0.0304(3) Uani 0.4135(10) 1 d P . .
Tm4 Tm 0.78089(15) 0.5000 0.1674(2) 0.0101(9) Uiso 0.0794(13) 2 d SP . .
Tm5 Tm 0.62954(18) 0.5000 0.1386(2) 0.0341(13) Uiso 0.0794(13) 2 d SP . .
Tm6 Tm 0.7093(2) 0.5217(3) 0.2915(3) 0.0293(15) Uiso 0.0397(6) 1 d P . .
Tm7 Tm 0.7786(2) 0.5313(5) 0.1635(4) 0.0244(14) Uiso 0.0466(11) 1 d P . .
Tm8 Tm 0.6609(3) 0.3843(5) 0.1747(5) 0.040(2) Uiso 0.0466(11) 1 d P . .
Tm9 Tm 0.6548(4) 0.5933(6) 0.2171(6) 0.038(2) Uiso 0.0466(11) 1 d P . .
N1 N 0.7063(2) 0.5000 0.1926(3) 0.0153(10) Uani 1 2 d S . .
C1 C 0.8103(6) 0.3444(10) 0.0951(7) 0.042(3) Uiso 0.50 1 d P . -1
C2 C 0.7929(7) 0.2862(12) 0.1477(8) 0.060(4) Uiso 0.50 1 d P . -1
C3 C 0.8224(5) 0.3126(9) 0.2056(7) 0.032(3) Uiso 0.50 1 d P . -1
C4 C 0.8549(7) 0.3911(12) 0.1923(9) 0.061(4) Uiso 0.50 1 d P . -1
C5 C 0.8483(6) 0.4095(11) 0.1219(8) 0.049(3) Uiso 0.50 1 d P . -1
C6 C 0.8491(5) 0.4873(14) 0.0947(6) 0.052(4) Uiso 0.50 1 d P . -1
C7 C 0.8148(5) 0.5241(8) 0.0395(6) 0.046(3) Uiso 0.50 1 d P . -1
C8 C 0.7727(6) 0.4495(10) 0.0091(7) 0.051(3) Uiso 0.50 1 d P . -1
C9 C 0.7729(7) 0.3636(13) 0.0398(8) 0.055(4) Uiso 0.50 1 d P . -1
C10 C 0.7208(6) 0.3275(10) 0.0354(7) 0.047(3) Uiso 0.50 1 d P . -1
C11 C 0.7040(6) 0.2650(11) 0.0884(9) 0.048(4) Uiso 0.50 1 d P . -1
C12 C 0.7402(6) 0.2470(10) 0.1438(9) 0.047(3) Uiso 0.50 1 d P . -1
C13 C 0.7186(9) 0.2306(13) 0.2030(9) 0.064(4) Uiso 0.50 1 d P . -1
C14 C 0.7487(7) 0.2595(11) 0.2686(8) 0.048(4) Uiso 0.50 1 d P . -1
C15 C 0.7981(8) 0.3023(13) 0.2717(10) 0.071(5) Uiso 0.50 1 d P . -1
C16 C 0.8106(7) 0.3603(13) 0.3193(8) 0.055(4) Uiso 0.50 1 d P . -1
C17 C 0.8442(6) 0.4464(10) 0.3071(7) 0.050(3) Uiso 0.50 1 d P . -1
C18 C 0.8636(6) 0.4671(10) 0.2459(9) 0.051(4) Uiso 0.50 1 d P . -1
C19 C 0.8665(8) 0.5423(13) 0.2176(10) 0.065(5) Uiso 0.50 1 d P . -1
C20 C 0.8580(6) 0.5660(11) 0.1484(8) 0.050(3) Uiso 0.50 1 d P . -1
C21 C 0.8330(6) 0.6478(11) 0.1428(8) 0.051(3) Uiso 0.50 1 d P . -1
C22 C 0.7905(6) 0.6757(9) 0.0885(6) 0.036(3) Uiso 0.50 1 d P . -1
C23 C 0.7862(6) 0.6028(11) 0.0348(7) 0.043(3) Uiso 0.50 1 d P . -1
C24 C 0.7364(5) 0.5907(9) 0.0026(7) 0.041(3) Uiso 0.50 1 d P . -1
C25 C 0.7255(4) 0.5123(10) -0.0121(4) 0.032(2) Uiso 0.50 1 d P . -1
C26 C 0.6711(5) 0.4676(8) -0.0122(6) 0.043(3) Uiso 0.50 1 d P . -1
C27 C 0.6711(6) 0.3763(9) 0.0074(6) 0.036(2) Uiso 0.50 1 d P . -1
C28 C 0.6276(6) 0.3427(10) 0.0450(8) 0.043(3) Uiso 0.50 1 d P . -1
C29 C 0.6425(6) 0.2762(9) 0.0950(6) 0.030(3) Uiso 0.50 1 d P . -1
C30 C 0.6255(8) 0.2674(14) 0.1575(10) 0.068(5) Uiso 0.50 1 d P . -1
C31 C 0.6635(6) 0.2343(11) 0.2137(8) 0.052(3) Uiso 0.50 1 d P . -1
C32 C 0.6569(7) 0.2640(12) 0.2873(9) 0.055(4) Uiso 0.50 1 d P . -1
C33 C 0.7073(6) 0.2788(11) 0.3151(8) 0.053(3) Uiso 0.50 1 d P . -1
C34 C 0.7173(6) 0.3502(9) 0.3637(6) 0.036(2) Uiso 0.50 1 d P . -1
C35 C 0.7704(5) 0.3851(8) 0.3667(6) 0.034(2) Uiso 0.50 1 d P . -1
C36 C 0.7821(4) 0.4774(7) 0.3829(6) 0.038(3) Uiso 0.50 1 d P . -1
C37 C 0.8235(4) 0.5139(10) 0.3473(5) 0.038(3) Uiso 0.50 1 d P . -1
C38 C 0.8237(5) 0.5994(9) 0.3237(6) 0.031(2) Uiso 0.50 1 d P . -1
C39 C 0.8452(5) 0.6174(9) 0.2623(6) 0.040(3) Uiso 0.50 1 d P . -1
C40 C 0.8332(6) 0.6658(11) 0.2180(7) 0.040(3) Uiso 0.50 1 d P . -1
C41 C 0.7876(5) 0.7315(9) 0.2225(6) 0.040(3) Uiso 0.50 1 d P . -1
C42 C 0.7636(4) 0.7249(7) 0.2859(5) 0.022(2) Uiso 0.50 1 d P . -1
C43 C 0.7802(5) 0.6592(8) 0.3352(6) 0.032(2) Uiso 0.50 1 d P . -1
C44 C 0.7398(5) 0.6265(7) 0.3739(5) 0.0218(18) Uiso 0.50 1 d P . -1
C45 C 0.7418(4) 0.5329(7) 0.3987(5) 0.032(2) Uiso 0.50 1 d P . -1
C46 C 0.6882(3) 0.505(2) 0.3965(4) 0.027(2) Uiso 0.50 1 d P . -1
C47 C 0.6755(5) 0.4114(8) 0.3786(5) 0.027(2) Uiso 0.50 1 d P . -1
C48 C 0.6252(5) 0.3929(8) 0.3441(6) 0.031(2) Uiso 0.50 1 d P . -1
C49 C 0.6160(5) 0.3140(9) 0.2992(7) 0.039(3) Uiso 0.50 1 d P . -1
C50 C 0.5750(7) 0.3527(12) 0.2400(9) 0.059(4) Uiso 0.50 1 d P . -1
C51 C 0.5814(6) 0.3232(11) 0.1737(8) 0.042(4) Uiso 0.50 1 d P . -1
C52 C 0.5628(6) 0.3874(9) 0.1242(7) 0.042(3) Uiso 0.50 1 d P . -1
C53 C 0.5881(6) 0.3982(10) 0.0548(7) 0.049(3) Uiso 0.50 1 d P . -1
C54 C 0.5859(4) 0.4871(10) 0.0352(5) 0.039(3) Uiso 0.50 1 d P . -1
C55 C 0.6280(5) 0.5262(7) 0.0025(6) 0.036(3) Uiso 0.50 1 d P . -1
C56 C 0.6408(4) 0.6167(7) 0.0144(5) 0.026(2) Uiso 0.50 1 d P . -1
C57 C 0.6924(5) 0.6528(8) 0.0173(6) 0.031(2) Uiso 0.50 1 d P . -1
C58 C 0.7006(6) 0.7165(10) 0.0650(8) 0.042(3) Uiso 0.50 1 d P . -1
C59 C 0.7514(6) 0.7262(11) 0.1045(8) 0.051(3) Uiso 0.50 1 d P . -1
C60 C 0.7511(6) 0.7586(10) 0.1747(8) 0.044(3) Uiso 0.50 1 d P . -1
C61 C 0.6953(5) 0.7781(8) 0.2023(6) 0.029(2) Uiso 0.50 1 d P . -1
C62 C 0.7085(4) 0.7550(7) 0.2737(5) 0.0259(19) Uiso 0.50 1 d P . -1
C63 C 0.6690(5) 0.7147(8) 0.3140(6) 0.030(2) Uiso 0.50 1 d P . -1
C64 C 0.6858(4) 0.6516(7) 0.3609(5) 0.0257(19) Uiso 0.50 1 d P . -1
C65 C 0.6531(5) 0.5738(7) 0.3735(5) 0.024(2) Uiso 0.50 1 d P . -1
C66 C 0.6073(4) 0.5566(8) 0.3344(5) 0.024(2) Uiso 0.50 1 d P . -1
C67 C 0.5921(4) 0.4665(7) 0.3187(5) 0.025(2) Uiso 0.50 1 d P . -1
C68 C 0.5619(5) 0.4411(8) 0.2543(6) 0.035(2) Uiso 0.50 1 d P . -1
C69 C 0.5473(3) 0.5121(9) 0.2064(4) 0.028(2) Uiso 0.50 1 d P . -1
C70 C 0.5446(4) 0.4791(6) 0.1379(5) 0.028(2) Uiso 0.50 1 d P . -1
C71 C 0.5598(5) 0.5369(9) 0.0860(6) 0.040(3) Uiso 0.50 1 d P . -1
C72 C 0.5758(5) 0.6290(8) 0.1001(6) 0.033(2) Uiso 0.50 1 d P . -1
C73 C 0.6118(6) 0.6676(9) 0.0668(7) 0.041(3) Uiso 0.50 1 d P . -1
C74 C 0.6577(7) 0.7330(10) 0.0961(7) 0.037(4) Uiso 0.50 1 d P . -1
C75 C 0.6464(5) 0.7631(9) 0.1672(6) 0.036(3) Uiso 0.50 1 d P . -1
C76 C 0.6053(5) 0.7287(8) 0.2036(6) 0.035(2) Uiso 0.50 1 d P . -1
C77 C 0.6142(5) 0.7039(9) 0.2733(7) 0.034(3) Uiso 0.50 1 d P . -1
C78 C 0.5871(4) 0.6216(7) 0.2843(5) 0.030(2) Uiso 0.50 1 d P . -1
C79 C 0.5598(4) 0.5973(8) 0.2206(5) 0.030(2) Uiso 0.50 1 d P . -1
C80 C 0.5695(6) 0.6552(10) 0.1667(7) 0.033(3) Uiso 0.50 1 d P . -1
Ni1 Ni 0.51845(3) 0.5000 0.41729(3) 0.00965(16) Uani 1 2 d S . .
N2 N 0.46407(19) 0.5000 0.3396(2) 0.0124(9) Uani 1 2 d S . .
N3 N 0.51966(13) 0.3698(2) 0.41587(16) 0.0113(6) Uani 1 1 d . . .
N4 N 0.57604(18) 0.5000 0.4915(2) 0.0109(9) Uani 1 2 d S . .
C81 C 0.40595(16) 0.4556(3) 0.2464(2) 0.0165(8) Uani 1 1 d . . .
C82 C 0.44143(15) 0.4282(3) 0.3048(2) 0.0141(8) Uani 1 1 d . . .
C83 C 0.45229(16) 0.3407(3) 0.3212(2) 0.0146(8) Uani 1 1 d . . .
H83 H 0.4329 0.2963 0.2952 0.017 Uiso 1 1 calc R . .
C84 C 0.48940(15) 0.3136(3) 0.3727(2) 0.0122(7) Uani 1 1 d . . .
C85 C 0.50315(16) 0.2220(3) 0.3865(2) 0.0151(8) Uani 1 1 d . . .
C86 C 0.54192(16) 0.2221(3) 0.4389(2) 0.0149(8) Uani 1 1 d . . .
C87 C 0.55186(15) 0.3137(3) 0.4567(2) 0.0125(7) Uani 1 1 d . . .
C88 C 0.59011(15) 0.3409(3) 0.5072(2) 0.0128(7) Uani 1 1 d . . .
H88 H 0.6096 0.2967 0.5333 0.015 Uiso 1 1 calc R . .
C89 C 0.60171(15) 0.4276(3) 0.52207(19) 0.0119(7) Uani 1 1 d . . .
C90 C 0.64486(15) 0.4550(3) 0.57127(19) 0.0134(7) Uani 1 1 d . . .
C91 C 0.37873(19) 0.3928(3) 0.1952(2) 0.0231(9) Uani 1 1 d . . .
H91A H 0.3501 0.4247 0.1675 0.028 Uiso 1 1 calc R . .
H91B H 0.3621 0.3445 0.2198 0.028 Uiso 1 1 calc R . .
C92 C 0.4170(2) 0.3522(4) 0.1474(3) 0.0288(11) Uani 1 1 d . . .
H92A H 0.4455 0.3206 0.1746 0.043 Uiso 1 1 calc R . .
H92B H 0.4323 0.3995 0.1214 0.043 Uiso 1 1 calc R . .
H92C H 0.3975 0.3108 0.1159 0.043 Uiso 1 1 calc R . .
C93 C 0.47931(17) 0.1450(3) 0.3459(2) 0.0198(9) Uani 1 1 d . . .
H93A H 0.4404 0.1535 0.3381 0.024 Uiso 1 1 calc R . .
H93B H 0.4858 0.0901 0.3730 0.024 Uiso 1 1 calc R . .
C94 C 0.5017(2) 0.1334(3) 0.2771(3) 0.0272(10) Uani 1 1 d . . .
H94A H 0.4842 0.0832 0.2527 0.041 Uiso 1 1 calc R . .
H94B H 0.5401 0.1222 0.2845 0.041 Uiso 1 1 calc R . .
H94C H 0.4954 0.1874 0.2499 0.041 Uiso 1 1 calc R . .
C95 C 0.57154(17) 0.1449(3) 0.4728(2) 0.0187(8) Uani 1 1 d . . .
H95A H 0.5507 0.0901 0.4630 0.022 Uiso 1 1 calc R . .
H95B H 0.5750 0.1540 0.5229 0.022 Uiso 1 1 calc R . .
C96 C 0.62721(19) 0.1327(3) 0.4487(3) 0.0253(10) Uani 1 1 d . . .
H96A H 0.6444 0.0810 0.4715 0.038 Uiso 1 1 calc R . .
H96B H 0.6486 0.1857 0.4602 0.038 Uiso 1 1 calc R . .
H96C H 0.6241 0.1236 0.3992 0.038 Uiso 1 1 calc R . .
C97 C 0.68372(16) 0.3922(3) 0.6087(2) 0.0166(8) Uani 1 1 d . . .
H97A H 0.6645 0.3391 0.6227 0.020 Uiso 1 1 calc R . .
H97B H 0.7003 0.4214 0.6504 0.020 Uiso 1 1 calc R . .
C98 C 0.72711(18) 0.3638(3) 0.5639(2) 0.0239(10) Uani 1 1 d . . .
H98A H 0.7440 0.4165 0.5465 0.036 Uiso 1 1 calc R . .
H98B H 0.7112 0.3283 0.5255 0.036 Uiso 1 1 calc R . .
H98C H 0.7539 0.3284 0.5911 0.036 Uiso 1 1 calc R . .
C99 C 0.5245(3) 0.8644(6) -0.0601(4) 0.057(2) Uani 1 1 d . . .
H99 H 0.5415 0.8624 -0.1011 0.068 Uiso 1 1 calc R . .
C100 C 0.4696(3) 0.8667(5) -0.0621(4) 0.0509(17) Uani 1 1 d . . .
H100 H 0.4484 0.8692 -0.1047 0.061 Uiso 1 1 calc R . .
C101 C 0.5539(3) 0.8652(6) 0.0020(5) 0.065(2) Uani 1 1 d . . .
H101 H 0.5915 0.8648 0.0036 0.078 Uiso 1 1 calc R . .
C102 C 0.7272(3) 0.0000 0.2333(4) 0.0284(15) Uani 1 2 d S . .
H102 H 0.7646 0.0000 0.2450 0.034 Uiso 1 2 calc SR . .
C103 C 0.7069(3) 0.0000 0.1656(4) 0.0333(17) Uani 1 2 d S . .
H103 H 0.7305 0.0000 0.1309 0.040 Uiso 1 2 calc SR . .
C104 C 0.6528(4) 0.0000 0.1479(4) 0.040(2) Uani 1 2 d S . .
H104 H 0.6392 0.0000 0.1012 0.048 Uiso 1 2 calc SR . .
C105 C 0.6184(3) 0.0000 0.1988(4) 0.0345(17) Uani 1 2 d S . .
H105 H 0.5811 0.0000 0.1869 0.041 Uiso 1 2 calc SR . .
C106 C 0.6383(3) 0.0000 0.2666(3) 0.0257(14) Uani 1 2 d S . .
H106 H 0.6146 0.0000 0.3013 0.031 Uiso 1 2 calc SR . .
C107 C 0.6929(3) 0.0000 0.2840(3) 0.0253(14) Uani 1 2 d S . .
H107 H 0.7067 0.0000 0.3307 0.030 Uiso 1 2 calc SR . .

loop_
_atom_site_aniso_label
_atom_site_aniso_U_11
_atom_site_aniso_U_22
_atom_site_aniso_U_33
_atom_site_aniso_U_23
_atom_site_aniso_U_13
_atom_site_aniso_U_12
Tm1 0.0253(3) 0.0777(13) 0.0335(4) 0.0293(11) 0.0205(3) 0.0135(8)
Tm2 0.0246(4) 0.0171(4) 0.0308(5) -0.0082(4) 0.0111(4) 0.0028(3)
Tm3 0.0321(5) 0.0140(4) 0.0472(9) 0.0061(4) 0.0143(6) -0.0065(3)
N1 0.016(2) 0.012(2) 0.021(2) 0.000 0.0142(19) 0.000
Ni1 0.0083(3) 0.0084(3) 0.0124(3) 0.000 0.0016(2) 0.000
N2 0.010(2) 0.010(2) 0.017(2) 0.000 0.0025(17) 0.000
N3 0.0082(14) 0.0129(16) 0.0127(15) 0.0011(12) 0.0008(12) -0.0006(12)
N4 0.009(2) 0.011(2) 0.013(2) 0.000 0.0032(17) 0.000
C81 0.0100(17) 0.017(2) 0.022(2) -0.0010(16) -0.0031(15) -0.0010(15)
C82 0.0093(17) 0.016(2) 0.0174(18) -0.0005(15) 0.0012(14) -0.0016(15)
C83 0.0129(18) 0.0125(19) 0.0186(19) -0.0018(15) 0.0028(15) -0.0025(15)
C84 0.0121(17) 0.0094(18) 0.0158(17) -0.0013(14) 0.0046(14) -0.0023(14)
C85 0.0117(17) 0.0132(19) 0.0211(19) 0.0005(15) 0.0048(15) -0.0017(15)
C86 0.0134(18) 0.0105(18) 0.0216(19) 0.0006(15) 0.0058(15) -0.0006(15)
C87 0.0124(17) 0.0097(18) 0.0160(18) 0.0013(14) 0.0054(14) 0.0015(14)
C88 0.0119(17) 0.0114(18) 0.0152(17) 0.0028(14) 0.0022(14) 0.0021(14)
C89 0.0087(17) 0.0151(19) 0.0124(17) 0.0006(14) 0.0031(13) 0.0026(14)
C90 0.0122(18) 0.015(2) 0.0129(17) 0.0006(15) 0.0027(14) 0.0005(15)
C91 0.022(2) 0.016(2) 0.029(2) 0.0000(18) -0.0078(18) -0.0035(17)
C92 0.033(3) 0.028(3) 0.024(2) -0.0064(19) -0.0076(19) 0.000(2)
C93 0.017(2) 0.0125(19) 0.029(2) -0.0018(17) -0.0004(17) -0.0026(16)
C94 0.027(2) 0.022(2) 0.032(2) -0.0121(19) 0.002(2) -0.0014(19)
C95 0.017(2) 0.0120(19) 0.027(2) 0.0003(16) 0.0010(16) -0.0009(16)
C96 0.020(2) 0.018(2) 0.038(3) 0.0000(19) 0.0037(19) 0.0082(18)
C97 0.0138(19) 0.017(2) 0.0187(19) 0.0027(16) 0.0005(15) 0.0011(15)
C98 0.017(2) 0.029(2) 0.026(2) 0.0071(19) 0.0030(17) 0.0097(18)
C99 0.032(3) 0.064(5) 0.076(5) 0.027(4) 0.007(3) -0.004(3)
C100 0.034(3) 0.039(3) 0.078(5) -0.017(3) -0.007(3) 0.000(3)
C101 0.024(3) 0.074(5) 0.096(6) 0.051(5) 0.003(3) 0.000(3)
C102 0.029(4) 0.033(4) 0.024(3) 0.000 0.005(3) 0.000
C103 0.036(4) 0.042(4) 0.022(3) 0.000 0.009(3) 0.000
C104 0.049(5) 0.055(5) 0.015(3) 0.000 -0.002(3) 0.000
C105 0.029(4) 0.043(5) 0.030(4) 0.000 -0.002(3) 0.000
C106 0.026(3) 0.029(4) 0.023(3) 0.000 0.007(3) 0.000
C107 0.025(3) 0.032(4) 0.018(3) 0.000 -0.001(2) 0.000

loop_
_atom_type_symbol
_atom_type_description
_atom_type_scat_dispersion_real
_atom_type_scat_dispersion_imag
_atom_type_scat_source
C C 0.0033 0.0016 'International Tables Vol C Tables 4.2.6.8 and 6.1.1.4'
H H 0.0000 0.0000 'International Tables Vol C Tables 4.2.6.8 and 6.1.1.4'
N N 0.0061 0.0033 'International Tables Vol C Tables 4.2.6.8 and 6.1.1.4'
Ni Ni 0.3393 1.1124 'International Tables Vol C Tables 4.2.6.8 and 6.1.1.4'
Tm Tm -0.3139 5.2483 'International Tables Vol C Tables 4.2.6.8 and 6.1.1.4'

loop_
_geom_angle_atom_site_label_1
_geom_angle_atom_site_label_2
_geom_angle_atom_site_label_3
_geom_angle
_geom_angle_site_symmetry_1
_geom_angle_site_symmetry_3
_geom_angle_publ_flag
Tm1 Tm1 Tm7 114.0(5) 6_565 . ?
Tm1 Tm1 Tm4 82.4(2) 6_565 . ?
Tm7 Tm1 Tm4 31.6(5) . . ?
Tm1 Tm1 Tm7 53.4(5) 6_565 6_565 ?
Tm7 Tm1 Tm7 60.6(10) . 6_565 ?
Tm4 Tm1 Tm7 29.0(5) . 6_565 ?
Tm1 Tm1 N1 86.67(10) 6_565 . ?
Tm7 Tm1 N1 77.2(4) . . ?
Tm4 Tm1 N1 75.2(3) . . ?
Tm7 Tm1 N1 75.5(4) 6_565 . ?
Tm1 Tm1 C7 96.2(3) 6_565 . ?
Tm7 Tm1 C7 109.7(5) . . ?
Tm4 Tm1 C7 114.3(4) . . ?
Tm7 Tm1 C7 113.5(5) 6_565 . ?
N1 Tm1 C7 170.3(4) . . ?
Tm1 Tm1 C7 78.0(3) 6_565 6_565 ?
Tm7 Tm1 C7 117.4(5) . 6_565 ?
Tm4 Tm1 C7 111.3(4) . 6_565 ?
Tm7 Tm1 C7 101.8(5) 6_565 6_565 ?
N1 Tm1 C7 162.1(4) . 6_565 ?
C7 Tm1 C7 18.3(6) . 6_565 ?
Tm1 Tm1 C6 91.8(5) 6_565 6_565 ?
Tm7 Tm1 C6 81.3(5) . 6_565 ?
Tm4 Tm1 C6 80.6(4) . 6_565 ?
Tm7 Tm1 C6 84.1(5) 6_565 6_565 ?
N1 Tm1 C6 155.7(3) . 6_565 ?
C7 Tm1 C6 33.7(4) . 6_565 ?
C7 Tm1 C6 36.1(4) 6_565 6_565 ?
Tm1 Tm1 C6 82.4(5) 6_565 . ?
Tm7 Tm1 C6 85.2(5) . . ?
Tm4 Tm1 C6 79.4(4) . . ?
Tm7 Tm1 C6 78.5(5) 6_565 . ?
N1 Tm1 C6 153.5(4) . . ?
C7 Tm1 C6 36.2(4) . . ?
C7 Tm1 C6 33.3(4) 6_565 . ?
C6 Tm1 C6 9.4(10) 6_565 . ?
Tm1 Tm1 C23 126.3(4) 6_565 . ?
Tm7 Tm1 C23 105.0(6) . . ?
Tm4 Tm1 C23 127.6(4) . . ?
Tm7 Tm1 C23 142.4(5) 6_565 . ?
N1 Tm1 C23 138.6(4) . . ?
C7 Tm1 C23 34.3(5) . . ?
C7 Tm1 C23 51.3(5) 6_565 . ?
C6 Tm1 C23 58.7(5) 6_565 . ?
C6 Tm1 C23 65.2(6) . . ?
Tm1 Tm1 C8 105.4(4) 6_565 6_565 ?
Tm7 Tm1 C8 127.4(6) . 6_565 ?
Tm4 Tm1 C8 143.2(4) . 6_565 ?
Tm7 Tm1 C8 141.8(5) 6_565 6_565 ?
N1 Tm1 C8 140.1(4) . 6_565 ?
C7 Tm1 C8 30.3(5) . 6_565 ?
C7 Tm1 C8 40.0(5) 6_565 6_565 ?
C6 Tm1 C8 63.4(5) 6_565 6_565 ?
C6 Tm1 C8 66.4(5) . 6_565 ?
C23 Tm1 C8 23.3(5) . 6_565 ?
Tm1 Tm1 C5 119.9(4) 6_565 6_565 ?
Tm7 Tm1 C5 60.1(5) . 6_565 ?
Tm4 Tm1 C5 74.4(4) . 6_565 ?
Tm7 Tm1 C5 92.1(6) 6_565 6_565 ?
N1 Tm1 C5 135.7(4) . 6_565 ?
C7 Tm1 C5 49.8(5) . 6_565 ?
C7 Tm1 C5 61.5(5) 6_565 6_565 ?
C6 Tm1 C5 30.7(6) 6_565 6_565 ?
C6 Tm1 C5 39.5(6) . 6_565 ?
C23 Tm1 C5 53.6(5) . 6_565 ?
C8 Tm1 C5 70.6(5) 6_565 6_565 ?
Tm3 Tm2 Tm9 66.7(10) 6_565 . ?
Tm3 Tm2 Tm8 20.9(4) 6_565 6_565 ?
Tm9 Tm2 Tm8 46.8(11) . 6_565 ?
Tm3 Tm2 Tm6 140.3(3) 6_565 . ?
Tm9 Tm2 Tm6 117.0(10) . . ?
Tm8 Tm2 Tm6 135.8(4) 6_565 . ?
Tm3 Tm2 N1 84.1(2) 6_565 . ?
Tm9 Tm2 N1 78.4(8) . . ?
Tm8 Tm2 N1 75.5(4) 6_565 . ?
Tm6 Tm2 N1 60.3(2) . . ?
Tm3 Tm2 C63 109.8(4) 6_565 . ?
Tm9 Tm2 C63 126.8(8) . . ?
Tm8 Tm2 C63 124.4(5) 6_565 . ?
Tm6 Tm2 C63 98.4(4) . . ?
N1 Tm2 C63 154.2(4) . . ?
Tm3 Tm2 C77 95.0(4) 6_565 . ?
Tm9 Tm2 C77 86.8(8) . . ?
Tm8 Tm2 C77 98.2(5) 6_565 . ?
Tm6 Tm2 C77 124.1(4) . . ?
N1 Tm2 C77 164.3(4) . . ?
C63 Tm2 C77 40.0(4) . . ?
Tm3 Tm2 C32 94.5(5) 6_565 6_565 ?
Tm9 Tm2 C32 114.8(9) . 6_565 ?
Tm8 Tm2 C32 107.7(6) 6_565 6_565 ?
Tm6 Tm2 C32 115.4(5) . 6_565 ?
N1 Tm2 C32 165.1(4) . 6_565 ?
C63 Tm2 C32 16.9(4) . 6_565 ?
C77 Tm2 C32 30.6(5) . 6_565 ?
Tm3 Tm2 C49 109.4(4) 6_565 6_565 ?
Tm9 Tm2 C49 92.6(9) . 6_565 ?
Tm8 Tm2 C49 111.6(5) 6_565 6_565 ?
Tm6 Tm2 C49 109.8(4) . 6_565 ?
N1 Tm2 C49 159.6(4) . 6_565 ?
C63 Tm2 C49 35.9(4) . 6_565 ?
C77 Tm2 C49 14.4(4) . 6_565 ?
C32 Tm2 C49 33.5(5) 6_565 6_565 ?
Tm3 Tm2 Tm6 135.9(2) 6_565 6_565 ?
Tm9 Tm2 Tm6 105.5(10) . 6_565 ?
Tm8 Tm2 Tm6 126.8(4) 6_565 6_565 ?
Tm6 Tm2 Tm6 11.72(19) . 6_565 ?
N1 Tm2 Tm6 52.44(19) . 6_565 ?
C63 Tm2 Tm6 108.5(3) . 6_565 ?
C77 Tm2 Tm6 128.7(4) . 6_565 ?
C32 Tm2 Tm6 125.4(5) 6_565 6_565 ?
C49 Tm2 Tm6 114.4(4) 6_565 6_565 ?
Tm3 Tm2 C33 105.9(5) 6_565 6_565 ?
Tm9 Tm2 C33 148.0(9) . 6_565 ?
Tm8 Tm2 C33 125.7(5) 6_565 6_565 ?
Tm6 Tm2 C33 88.9(4) . 6_565 ?
N1 Tm2 C33 133.2(4) . 6_565 ?
C63 Tm2 C33 23.4(4) . 6_565 ?
C77 Tm2 C33 62.2(5) . 6_565 ?
C32 Tm2 C33 33.3(6) 6_565 6_565 ?
C49 Tm2 C33 59.4(5) 6_565 6_565 ?
Tm6 Tm2 C33 100.5(4) 6_565 6_565 ?
Tm3 Tm2 C78 112.6(3) 6_565 . ?
Tm9 Tm2 C78 68.6(9) . . ?
Tm8 Tm2 C78 103.7(4) 6_565 . ?
Tm6 Tm2 C78 104.3(3) . . ?
N1 Tm2 C78 131.1(3) . . ?
C63 Tm2 C78 64.8(4) . . ?
C77 Tm2 C78 35.5(4) . . ?
C32 Tm2 C78 63.0(5) 6_565 . ?
C49 Tm2 C78 29.9(4) 6_565 . ?
Tm6 Tm2 C78 102.8(3) 6_565 . ?
C33 Tm2 C78 87.8(4) 6_565 . ?
Tm2 Tm3 Tm9 58.0(9) 6_565 6_565 ?
Tm2 Tm3 Tm8 142.9(7) 6_565 . ?
Tm9 Tm3 Tm8 86.0(13) 6_565 . ?
Tm2 Tm3 N1 80.1(2) 6_565 . ?
Tm9 Tm3 N1 76.2(7) 6_565 . ?
Tm8 Tm3 N1 83.1(6) . . ?
Tm2 Tm3 C31 110.8(5) 6_565 . ?
Tm9 Tm3 C31 125.2(8) 6_565 . ?
Tm8 Tm3 C31 96.6(7) . . ?
N1 Tm3 C31 158.6(4) . . ?
Tm2 Tm3 C30 132.6(5) 6_565 . ?
Tm9 Tm3 C30 105.0(10) 6_565 . ?
Tm8 Tm3 C30 60.5(8) . . ?
N1 Tm3 C30 143.1(5) . . ?
C31 Tm3 C30 38.9(6) . . ?
Tm2 Tm3 Tm6 30.8(2) 6_565 6_565 ?
Tm9 Tm3 Tm6 69.9(10) 6_565 6_565 ?
Tm8 Tm3 Tm6 133.0(6) . 6_565 ?
N1 Tm3 Tm6 52.8(2) . 6_565 ?
C31 Tm3 Tm6 130.4(4) . 6_565 ?
C30 Tm3 Tm6 163.0(5) . 6_565 ?
Tm2 Tm3 C76 105.6(3) 6_565 6_565 ?
Tm9 Tm3 C76 87.7(8) 6_565 6_565 ?
Tm8 Tm3 C76 79.2(6) . 6_565 ?
N1 Tm3 C76 156.8(3) . 6_565 ?
C31 Tm3 C76 40.3(5) . 6_565 ?
C30 Tm3 C76 27.2(5) . 6_565 ?
Tm6 Tm3 C76 136.3(3) 6_565 6_565 ?
Tm2 Tm3 C32 71.8(5) 6_565 . ?
Tm9 Tm3 C32 100.1(9) 6_565 . ?
Tm8 Tm3 C32 128.5(7) . . ?
N1 Tm3 C32 148.3(5) . . ?
C31 Tm3 C32 39.2(6) . . ?
C30 Tm3 C32 68.6(7) . . ?
Tm6 Tm3 C32 96.0(5) 6_565 . ?
C76 Tm3 C32 50.4(5) 6_565 . ?
Tm2 Tm3 C75 131.5(4) 6_565 6_565 ?
Tm9 Tm3 C75 120.6(9) 6_565 6_565 ?
Tm8 Tm3 C75 72.3(7) . 6_565 ?
N1 Tm3 C75 148.2(3) . 6_565 ?
C31 Tm3 C75 24.3(4) . 6_565 ?
C30 Tm3 C75 17.5(5) . 6_565 ?
Tm6 Tm3 C75 154.7(3) 6_565 6_565 ?
C76 Tm3 C75 35.0(4) 6_565 6_565 ?
C32 Tm3 C75 60.5(5) . 6_565 ?
Tm2 Tm3 C77 71.3(4) 6_565 6_565 ?
Tm9 Tm3 C77 75.6(8) 6_565 6_565 ?
Tm8 Tm3 C77 110.7(7) . 6_565 ?
N1 Tm3 C77 147.4(4) . 6_565 ?
C31 Tm3 C77 52.2(5) . 6_565 ?
C30 Tm3 C77 61.4(6) . 6_565 ?
Tm6 Tm3 C77 101.7(4) 6_565 6_565 ?
C76 Tm3 C77 35.0(4) 6_565 6_565 ?
C32 Tm3 C77 29.1(5) . 6_565 ?
C75 Tm3 C77 63.0(5) 6_565 6_565 ?
Tm2 Tm3 C61 117.2(4) 6_565 6_565 ?
Tm9 Tm3 C61 145.9(8) 6_565 6_565 ?
Tm8 Tm3 C61 97.2(7) . 6_565 ?
N1 Tm3 C61 137.8(3) . 6_565 ?
C31 Tm3 C61 20.8(4) . 6_565 ?
C30 Tm3 C61 50.6(6) . 6_565 ?
Tm6 Tm3 C61 125.4(3) 6_565 6_565 ?
C76 Tm3 C61 60.0(4) 6_565 6_565 ?
C32 Tm3 C61 51.9(5) . 6_565 ?
C75 Tm3 C61 33.1(4) 6_565 6_565 ?
C77 Tm3 C61 71.5(4) 6_565 6_565 ?
Tm7 Tm4 Tm1 71.5(13) 6_565 6_565 ?
Tm7 Tm4 Tm1 86.6(14) 6_565 . ?
Tm1 Tm4 Tm1 15.1(4) 6_565 . ?
Tm7 Tm4 N1 86.3(10) 6_565 . ?
Tm1 Tm4 N1 79.1(3) 6_565 . ?
Tm1 Tm4 N1 79.1(3) . . ?
Tm7 Tm4 C20 120.2(11) 6_565 . ?
Tm1 Tm4 C20 106.4(5) 6_565 . ?
Tm1 Tm4 C20 99.6(5) . . ?
N1 Tm4 C20 153.5(4) . . ?
Tm7 Tm4 C20 68.5(11) 6_565 6_565 ?
Tm1 Tm4 C20 99.6(5) 6_565 6_565 ?
Tm1 Tm4 C20 106.4(5) . 6_565 ?
N1 Tm4 C20 153.5(4) . 6_565 ?
C20 Tm4 C20 52.5(8) . 6_565 ?
Tm7 Tm4 C6 93.9(11) 6_565 6_565 ?
Tm1 Tm4 C6 78.6(4) 6_565 6_565 ?
Tm1 Tm4 C6 77.3(4) . 6_565 ?
N1 Tm4 C6 156.4(4) . 6_565 ?
C20 Tm4 C6 33.5(6) . 6_565 ?
C20 Tm4 C6 40.4(6) 6_565 6_565 ?
Tm7 Tm4 C6 84.8(11) 6_565 . ?
Tm1 Tm4 C6 77.3(4) 6_565 . ?
Tm1 Tm4 C6 78.6(4) . . ?
N1 Tm4 C6 156.4(4) . . ?
C20 Tm4 C6 40.4(6) . . ?
C20 Tm4 C6 33.5(6) 6_565 . ?
C6 Tm4 C6 9.3(10) 6_565 . ?
Tm7 Tm4 C19 115.0(13) 6_565 . ?
Tm1 Tm4 C19 140.7(6) 6_565 . ?
Tm1 Tm4 C19 134.7(6) . . ?
N1 Tm4 C19 137.8(5) . . ?
C20 Tm4 C19 35.2(7) . . ?
C20 Tm4 C19 54.6(6) 6_565 . ?
C6 Tm4 C19 62.6(6) 6_565 . ?
C6 Tm4 C19 65.4(6) . . ?
Tm7 Tm4 C19 84.0(13) 6_565 6_565 ?
Tm1 Tm4 C19 134.7(6) 6_565 6_565 ?
Tm1 Tm4 C19 140.7(6) . 6_565 ?
N1 Tm4 C19 137.8(5) . 6_565 ?
C20 Tm4 C19 54.6(6) . 6_565 ?
C20 Tm4 C19 35.2(7) 6_565 6_565 ?
C6 Tm4 C19 65.4(6) 6_565 6_565 ?
C6 Tm4 C19 62.6(6) . 6_565 ?
C19 Tm4 C19 31.1(10) . 6_565 ?
Tm7 Tm4 C5 125.0(11) 6_565 6_565 ?
Tm1 Tm4 C5 93.3(5) 6_565 6_565 ?
Tm1 Tm4 C5 84.8(5) . 6_565 ?
N1 Tm4 C5 143.8(4) . 6_565 ?
C20 Tm4 C5 15.8(4) . 6_565 ?
C20 Tm4 C5 62.4(6) 6_565 6_565 ?
C6 Tm4 C5 31.4(6) 6_565 6_565 ?
C6 Tm4 C5 40.3(6) . 6_565 ?
C19 Tm4 C5 50.0(6) . 6_565 ?
C19 Tm4 C5 70.1(6) 6_565 6_565 ?
Tm7 Tm4 C5 57.8(10) 6_565 . ?
Tm1 Tm4 C5 84.8(5) 6_565 . ?
Tm1 Tm4 C5 93.3(5) . . ?
N1 Tm4 C5 143.8(4) . . ?
C20 Tm4 C5 62.4(6) . . ?
C20 Tm4 C5 15.8(4) 6_565 . ?
C6 Tm4 C5 40.3(6) 6_565 . ?
C6 Tm4 C5 31.4(6) . . ?
C19 Tm4 C5 70.1(6) . . ?
C19 Tm4 C5 50.0(6) 6_565 . ?
C5 Tm4 C5 68.6(8) 6_565 . ?
Tm8 Tm5 Tm8 119.8(5) 6_565 . ?
Tm8 Tm5 C71 135.0(5) 6_565 6_565 ?
Tm8 Tm5 C71 103.5(4) . 6_565 ?
Tm8 Tm5 C71 103.5(4) 6_565 . ?
Tm8 Tm5 C71 135.0(5) . . ?
C71 Tm5 C71 31.8(7) 6_565 . ?
Tm8 Tm5 N1 60.9(2) 6_565 . ?
Tm8 Tm5 N1 60.9(2) . . ?
C71 Tm5 N1 164.0(4) 6_565 . ?
C71 Tm5 N1 164.0(4) . . ?
Tm8 Tm5 Tm9 25.5(4) 6_565 . ?
Tm8 Tm5 Tm9 103.6(4) . . ?
C71 Tm5 Tm9 137.0(5) 6_565 . ?
C71 Tm5 Tm9 111.8(4) . . ?
N1 Tm5 Tm9 56.2(3) . . ?
Tm8 Tm5 Tm9 103.6(4) 6_565 6_565 ?
Tm8 Tm5 Tm9 25.5(4) . 6_565 ?
C71 Tm5 Tm9 111.8(4) 6_565 6_565 ?
C71 Tm5 Tm9 137.0(5) . 6_565 ?
N1 Tm5 Tm9 56.2(3) . 6_565 ?
Tm9 Tm5 Tm9 82.2(6) . 6_565 ?
Tm8 Tm5 C70 118.9(4) 6_565 . ?
Tm8 Tm5 C70 103.4(3) . . ?
C71 Tm5 C70 31.6(4) 6_565 . ?
C71 Tm5 C70 39.4(4) . . ?
N1 Tm5 C70 149.4(4) . . ?
Tm9 Tm5 C70 109.1(4) . . ?
Tm9 Tm5 C70 97.8(4) 6_565 . ?
Tm8 Tm5 C70 103.4(3) 6_565 6_565 ?
Tm8 Tm5 C70 118.9(4) . 6_565 ?
C71 Tm5 C70 39.4(4) 6_565 6_565 ?
C71 Tm5 C70 31.6(4) . 6_565 ?
N1 Tm5 C70 149.4(4) . 6_565 ?
Tm9 Tm5 C70 97.8(4) . 6_565 ?
Tm9 Tm5 C70 109.1(4) 6_565 6_565 ?
C70 Tm5 C70 16.7(5) . 6_565 ?
Tm8 Tm5 C54 122.7(5) 6_565 . ?
Tm8 Tm5 C54 112.9(5) . . ?
C71 Tm5 C54 35.1(4) 6_565 . ?
C71 Tm5 C54 39.7(5) . . ?
N1 Tm5 C54 143.7(4) . . ?
Tm9 Tm5 C54 143.5(5) . . ?
Tm9 Tm5 C54 133.5(5) 6_565 . ?
C70 Tm5 C54 65.0(4) . . ?
C70 Tm5 C54 66.6(4) 6_565 . ?
Tm8 Tm5 C54 112.9(5) 6_565 6_565 ?
Tm8 Tm5 C54 122.7(5) . 6_565 ?
C71 Tm5 C54 39.7(5) 6_565 6_565 ?
C71 Tm5 C54 35.1(4) . 6_565 ?
N1 Tm5 C54 143.7(4) . 6_565 ?
Tm9 Tm5 C54 133.5(5) . 6_565 ?
Tm9 Tm5 C54 143.5(5) 6_565 6_565 ?
C70 Tm5 C54 66.6(4) . 6_565 ?
C70 Tm5 C54 65.0(4) 6_565 6_565 ?
C54 Tm5 C54 10.0(8) . 6_565 ?
Tm8 Tm5 C52 154.8(5) 6_565 . ?
Tm8 Tm5 C52 71.1(4) . . ?
C71 Tm5 C52 34.8(5) 6_565 . ?
C71 Tm5 C52 64.4(5) . . ?
N1 Tm5 C52 131.3(3) . . ?
Tm9 Tm5 C52 135.3(5) . . ?
Tm9 Tm5 C52 77.1(4) 6_565 . ?
C70 Tm5 C52 37.7(4) . . ?
C70 Tm5 C52 54.3(4) 6_565 . ?
C54 Tm5 C52 63.1(5) . . ?
C54 Tm5 C52 70.9(5) 6_565 . ?
Tm6 Tm6 Tm2 132.93(17) 6_565 . ?
Tm6 Tm6 N1 80.40(15) 6_565 . ?
Tm2 Tm6 N1 64.24(19) . . ?
Tm6 Tm6 C45 94.4(3) 6_565 . ?
Tm2 Tm6 C45 129.0(4) . . ?
N1 Tm6 C45 159.8(4) . . ?
Tm6 Tm6 C46 83.5(8) 6_565 . ?
Tm2 Tm6 C46 118.3(6) . . ?
N1 Tm6 C46 157.1(7) . . ?
C45 Tm6 C46 37.6(4) . . ?
Tm6 Tm6 Tm9 119.5(3) 6_565 . ?
Tm2 Tm6 Tm9 13.7(3) . . ?
N1 Tm6 Tm9 57.3(3) . . ?
C45 Tm6 Tm9 139.1(5) . . ?
C46 Tm6 Tm9 119.3(6) . . ?
Tm6 Tm6 C46 79.4(8) 6_565 6_565 ?
Tm2 Tm6 C46 121.2(6) . 6_565 ?
N1 Tm6 C46 154.1(7) . 6_565 ?
C45 Tm6 C46 38.9(4) . 6_565 ?
C46 Tm6 C46 4.0(16) . 6_565 ?
Tm9 Tm6 C46 121.3(5) . 6_565 ?
Tm6 Tm6 C47 116.9(3) 6_565 6_565 ?
Tm2 Tm6 C47 86.2(3) . 6_565 ?
N1 Tm6 C47 148.7(4) . 6_565 ?
C45 Tm6 C47 50.4(4) . 6_565 ?
C46 Tm6 C47 35.2(8) . 6_565 ?
Tm9 Tm6 C47 91.6(4) . 6_565 ?
C46 Tm6 C47 39.0(8) 6_565 6_565 ?
Tm6 Tm6 Tm3 129.97(13) 6_565 6_565 ?
Tm2 Tm6 Tm3 8.90(6) . 6_565 ?
N1 Tm6 Tm3 56.54(16) . 6_565 ?
C45 Tm6 Tm3 134.7(4) . 6_565 ?
C46 Tm6 Tm3 127.2(6) . 6_565 ?
Tm9 Tm6 Tm3 15.7(3) . 6_565 ?
C46 Tm6 Tm3 130.1(6) 6_565 6_565 ?
C47 Tm6 Tm3 94.7(3) 6_565 6_565 ?
Tm6 Tm6 C45 69.3(3) 6_565 6_565 ?
Tm2 Tm6 C45 151.7(4) . 6_565 ?
N1 Tm6 C45 144.1(4) . 6_565 ?
C45 Tm6 C45 25.1(6) . 6_565 ?
C46 Tm6 C45 37.7(5) . 6_565 ?
Tm9 Tm6 C45 156.7(5) . 6_565 ?
C46 Tm6 C45 36.1(4) 6_565 6_565 ?
C47 Tm6 C45 66.1(4) 6_565 6_565 ?
Tm3 Tm6 C45 159.0(4) 6_565 6_565 ?
Tm6 Tm6 C44 132.5(3) 6_565 . ?
Tm2 Tm6 C44 93.3(3) . . ?
N1 Tm6 C44 140.9(4) . . ?
C45 Tm6 C44 38.3(4) . . ?
C46 Tm6 C44 61.3(7) . . ?
Tm9 Tm6 C44 105.9(4) . . ?
C46 Tm6 C44 64.7(7) 6_565 . ?
C47 Tm6 C44 44.5(4) 6_565 . ?
Tm3 Tm6 C44 97.4(3) 6_565 . ?
C45 Tm6 C44 63.3(4) 6_565 . ?
Tm6 Tm6 Tm2 35.34(13) 6_565 6_565 ?
Tm2 Tm6 Tm2 97.6(2) . 6_565 ?
N1 Tm6 Tm2 55.31(15) . 6_565 ?
C45 Tm6 Tm2 127.0(4) . 6_565 ?
C46 Tm6 Tm2 102.8(7) . 6_565 ?
Tm9 Tm6 Tm2 84.2(3) . 6_565 ?
C46 Tm6 Tm2 99.2(7) 6_565 6_565 ?
C47 Tm6 Tm2 124.1(4) 6_565 6_565 ?
Tm3 Tm6 Tm2 95.1(2) 6_565 6_565 ?
C45 Tm6 Tm2 102.6(3) 6_565 6_565 ?
C44 Tm6 Tm2 163.7(4) . 6_565 ?
Tm1 Tm7 Tm7 66.0(5) . 6_565 ?
Tm1 Tm7 Tm1 12.5(4) . 6_565 ?
Tm7 Tm7 Tm1 53.4(5) 6_565 6_565 ?
Tm1 Tm7 N1 77.9(4) . . ?
Tm7 Tm7 N1 76.5(2) 6_565 . ?
Tm1 Tm7 N1 76.1(4) 6_565 . ?
Tm1 Tm7 C20 110.1(7) . . ?
Tm7 Tm7 C20 104.3(5) 6_565 . ?
Tm1 Tm7 C20 111.2(6) 6_565 . ?
N1 Tm7 C20 171.7(6) . . ?
Tm1 Tm7 C5 99.8(6) . 6_565 ?
Tm7 Tm7 C5 113.9(5) 6_565 6_565 ?
Tm1 Tm7 C5 104.3(6) 6_565 6_565 ?
N1 Tm7 C5 167.7(6) . 6_565 ?
C20 Tm7 C5 17.6(5) . 6_565 ?
Tm1 Tm7 C4 136.3(7) . 6_565 ?
Tm7 Tm7 C4 120.9(5) 6_565 6_565 ?
Tm1 Tm7 C4 139.3(6) 6_565 6_565 ?
N1 Tm7 C4 144.6(6) . 6_565 ?
C20 Tm7 C4 28.3(6) . 6_565 ?
C5 Tm7 C4 36.5(6) 6_565 6_565 ?
Tm1 Tm7 C21 113.4(7) . . ?
Tm7 Tm7 C21 140.1(4) 6_565 . ?
Tm1 Tm7 C21 122.1(7) 6_565 . ?
N1 Tm7 C21 143.4(5) . . ?
C20 Tm7 C21 36.4(6) . . ?
C5 Tm7 C21 26.9(5) 6_565 . ?
C4 Tm7 C21 31.0(6) 6_565 . ?
Tm1 Tm7 C6 77.3(5) . 6_565 ?
Tm7 Tm7 C6 83.2(5) 6_565 6_565 ?
Tm1 Tm7 C6 77.2(5) 6_565 6_565 ?
N1 Tm7 C6 152.7(6) . 6_565 ?
C20 Tm7 C6 34.1(6) . 6_565 ?
C5 Tm7 C6 32.7(6) 6_565 6_565 ?
C4 Tm7 C6 62.3(6) 6_565 6_565 ?
C21 Tm7 C6 59.3(6) . 6_565 ?
Tm1 Tm7 C19 137.3(7) . . ?
Tm7 Tm7 C19 94.0(5) 6_565 . ?
Tm1 Tm7 C19 131.5(7) 6_565 . ?
N1 Tm7 C19 136.2(7) . . ?
C20 Tm7 C19 35.8(7) . . ?
C5 Tm7 C19 52.4(7) 6_565 . ?
C4 Tm7 C19 28.4(6) 6_565 . ?
C21 Tm7 C19 58.3(6) . . ?
C6 Tm7 C19 62.6(6) 6_565 . ?
Tm1 Tm7 C6 73.9(5) . . ?
Tm7 Tm7 C6 74.2(5) 6_565 . ?
Tm1 Tm7 C6 72.0(5) 6_565 . ?
N1 Tm7 C6 145.5(6) . . ?
C20 Tm7 C6 40.2(6) . . ?
C5 Tm7 C6 41.3(6) 6_565 . ?
C4 Tm7 C6 68.3(6) 6_565 . ?
C21 Tm7 C6 68.1(6) . . ?
C6 Tm7 C6 9.0(10) 6_565 . ?
C19 Tm7 C6 64.2(6) . . ?
Tm1 Tm7 C1 89.9(6) . 6_565 ?
Tm7 Tm7 C1 139.0(4) 6_565 6_565 ?
Tm1 Tm7 C1 100.3(6) 6_565 6_565 ?
N1 Tm7 C1 132.6(5) . 6_565 ?
C20 Tm7 C1 51.7(6) . 6_565 ?
C5 Tm7 C1 35.1(6) 6_565 6_565 ?
C4 Tm7 C1 55.8(6) 6_565 6_565 ?
C21 Tm7 C1 25.2(5) . 6_565 ?
C6 Tm7 C1 58.5(6) 6_565 6_565 ?
C19 Tm7 C1 81.6(7) . 6_565 ?
C6 Tm7 C1 67.2(6) . 6_565 ?
Tm3 Tm8 Tm9 42.9(8) . 6_565 ?
Tm3 Tm8 Tm2 16.2(3) . 6_565 ?
Tm9 Tm8 Tm2 27.4(7) 6_565 6_565 ?
Tm3 Tm8 C30 101.1(9) . . ?
Tm9 Tm8 C30 111.5(9) 6_565 . ?
Tm2 Tm8 C30 109.4(8) 6_565 . ?
Tm3 Tm8 Tm5 122.4(7) . . ?
Tm9 Tm8 Tm5 84.8(8) 6_565 . ?
Tm2 Tm8 Tm5 107.1(5) 6_565 . ?
C30 Tm8 Tm5 123.5(8) . . ?
Tm3 Tm8 N1 77.0(6) . . ?
Tm9 Tm8 N1 71.4(7) 6_565 . ?
Tm2 Tm8 N1 70.2(4) 6_565 . ?
C30 Tm8 N1 173.5(8) . . ?
Tm5 Tm8 N1 62.0(3) . . ?
Tm3 Tm8 C51 103.7(8) . . ?
Tm9 Tm8 C51 86.1(8) 6_565 . ?
Tm2 Tm8 C51 100.9(6) 6_565 . ?
C30 Tm8 C51 40.1(7) . . ?
Tm5 Tm8 C51 91.9(6) . . ?
N1 Tm8 C51 146.2(6) . . ?
Tm3 Tm8 C75 90.0(8) . 6_565 ?
Tm9 Tm8 C75 112.3(9) 6_565 6_565 ?
Tm2 Tm8 C75 101.7(6) 6_565 6_565 ?
C30 Tm8 C75 18.0(6) . 6_565 ?
Tm5 Tm8 C75 140.7(6) . 6_565 ?
N1 Tm8 C75 155.9(6) . 6_565 ?
C51 Tm8 C75 56.4(6) . 6_565 ?
Tm3 Tm8 C29 127.6(8) . . ?
Tm9 Tm8 C29 147.2(9) 6_565 . ?
Tm2 Tm8 C29 141.0(7) 6_565 . ?
C30 Tm8 C29 36.0(6) . . ?
Tm5 Tm8 C29 109.2(6) . . ?
N1 Tm8 C29 141.4(6) . . ?
C51 Tm8 C29 64.5(6) . . ?
C75 Tm8 C29 39.5(5) 6_565 . ?
Tm3 Tm8 C76 83.0(7) . 6_565 ?
Tm9 Tm8 C76 83.8(7) 6_565 6_565 ?
Tm2 Tm8 C76 86.4(5) 6_565 6_565 ?
C30 Tm8 C76 27.9(6) . 6_565 ?
Tm5 Tm8 C76 119.8(5) . 6_565 ?
N1 Tm8 C76 155.0(6) . 6_565 ?
C51 Tm8 C76 28.5(5) . 6_565 ?
C75 Tm8 C76 36.0(4) 6_565 6_565 ?
C29 Tm8 C76 63.4(5) . 6_565 ?
Tm3 Tm8 C74 121.9(8) . 6_565 ?
Tm9 Tm8 C74 150.5(9) 6_565 6_565 ?
Tm2 Tm8 C74 136.8(7) 6_565 6_565 ?
C30 Tm8 C74 40.0(7) . 6_565 ?
Tm5 Tm8 C74 115.7(6) . 6_565 ?
N1 Tm8 C74 136.1(5) . 6_565 ?
C51 Tm8 C74 72.8(6) . 6_565 ?
C75 Tm8 C74 38.6(5) 6_565 6_565 ?
C29 Tm8 C74 10.0(5) . 6_565 ?
C76 Tm8 C74 67.8(5) 6_565 6_565 ?
Tm3 Tm8 C80 109.1(8) . 6_565 ?
Tm9 Tm8 C80 84.8(8) 6_565 6_565 ?
Tm2 Tm8 C80 103.5(6) 6_565 6_565 ?
C30 Tm8 C80 49.4(7) . 6_565 ?
Tm5 Tm8 C80 81.2(5) . 6_565 ?
N1 Tm8 C80 137.1(5) . 6_565 ?
C51 Tm8 C80 10.7(5) . 6_565 ?
C75 Tm8 C80 66.3(5) 6_565 6_565 ?
C29 Tm8 C80 69.0(5) . 6_565 ?
C76 Tm8 C80 39.0(5) 6_565 6_565 ?
C74 Tm8 C80 78.1(6) 6_565 6_565 ?
Tm2 Tm9 Tm3 55.2(9) . 6_565 ?
Tm2 Tm9 Tm8 105.8(15) . 6_565 ?
Tm3 Tm9 Tm8 51.1(10) 6_565 6_565 ?
Tm2 Tm9 N1 85.1(8) . . ?
Tm3 Tm9 N1 86.0(7) 6_565 . ?
Tm8 Tm9 N1 82.7(7) 6_565 . ?
Tm2 Tm9 Tm5 146.4(9) . . ?
Tm3 Tm9 Tm5 115.6(11) 6_565 . ?
Tm8 Tm9 Tm5 69.8(8) 6_565 . ?
N1 Tm9 Tm5 61.4(3) . . ?
Tm2 Tm9 Tm6 49.3(9) . . ?
Tm3 Tm9 Tm6 94.4(10) 6_565 . ?
Tm8 Tm9 Tm6 129.3(8) 6_565 . ?
N1 Tm9 Tm6 55.6(3) . . ?
Tm5 Tm9 Tm6 106.4(4) . . ?
Tm2 Tm9 C50 113.1(10) . 6_565 ?
Tm3 Tm9 C50 117.2(10) 6_565 6_565 ?
Tm8 Tm9 C50 106.0(9) 6_565 6_565 ?
N1 Tm9 C50 155.8(7) . 6_565 ?
Tm5 Tm9 C50 99.8(6) . 6_565 ?
Tm6 Tm9 C50 124.0(7) . 6_565 ?
Tm2 Tm9 C77 78.5(9) . . ?
Tm3 Tm9 C77 89.0(9) 6_565 . ?
Tm8 Tm9 C77 106.7(9) 6_565 . ?
N1 Tm9 C77 162.8(7) . . ?
Tm5 Tm9 C77 135.1(6) . . ?
Tm6 Tm9 C77 108.5(6) . . ?
C50 Tm9 C77 36.3(5) 6_565 . ?
Tm2 Tm9 C78 97.7(10) . . ?
Tm3 Tm9 C78 125.4(10) 6_565 . ?
Tm8 Tm9 C78 130.2(8) 6_565 . ?
N1 Tm9 C78 143.4(6) . . ?
Tm5 Tm9 C78 110.4(5) . . ?
Tm6 Tm9 C78 99.3(5) . . ?
C50 Tm9 C78 24.7(5) 6_565 . ?
C77 Tm9 C78 36.6(4) . . ?
Tm2 Tm9 C51 125.7(11) . 6_565 ?
Tm3 Tm9 C51 95.8(10) 6_565 6_565 ?
Tm8 Tm9 C51 70.6(8) 6_565 6_565 ?
N1 Tm9 C51 143.2(7) . 6_565 ?
Tm5 Tm9 C51 85.4(6) . 6_565 ?
Tm6 Tm9 C51 159.2(6) . 6_565 ?
C50 Tm9 C51 35.5(6) 6_565 6_565 ?
C77 Tm9 C51 53.7(5) . 6_565 ?
C78 Tm9 C51 60.1(5) . 6_565 ?
Tm2 Tm9 C76 98.4(10) . . ?
Tm3 Tm9 C76 77.1(8) 6_565 . ?
Tm8 Tm9 C76 73.7(7) 6_565 . ?
N1 Tm9 C76 156.2(6) . . ?
Tm5 Tm9 C76 111.3(5) . . ?
Tm6 Tm9 C76 141.3(6) . . ?
C50 Tm9 C76 41.3(5) 6_565 . ?
C77 Tm9 C76 35.1(5) . . ?
C78 Tm9 C76 59.7(4) . . ?
C51 Tm9 C76 27.3(5) 6_565 . ?
Tm2 Tm9 C79 132.2(11) . . ?
Tm3 Tm9 C79 134.6(10) 6_565 . ?
Tm8 Tm9 C79 105.5(9) 6_565 . ?
N1 Tm9 C79 134.0(6) . . ?
Tm5 Tm9 C79 78.9(5) . . ?
Tm6 Tm9 C79 123.8(6) . . ?
C50 Tm9 C79 22.3(5) 6_565 . ?
C77 Tm9 C79 58.4(4) . . ?
C78 Tm9 C79 35.0(4) . . ?
C51 Tm9 C79 40.4(5) 6_565 . ?
C76 Tm9 C79 58.0(4) . . ?
Tm6 N1 Tm6 19.2(3) . 6_565 ?
Tm6 N1 Tm4 107.3(3) . . ?
Tm6 N1 Tm4 107.3(3) 6_565 . ?
Tm6 N1 Tm9 81.0(4) . 6_565 ?
Tm6 N1 Tm9 67.0(4) 6_565 6_565 ?
Tm4 N1 Tm9 135.2(3) . 6_565 ?
Tm6 N1 Tm9 67.0(4) . . ?
Tm6 N1 Tm9 81.0(4) 6_565 . ?
Tm4 N1 Tm9 135.2(3) . . ?
Tm9 N1 Tm9 89.1(6) 6_565 . ?
Tm6 N1 Tm7 111.6(4) . 6_565 ?
Tm6 N1 Tm7 106.9(4) 6_565 6_565 ?
Tm4 N1 Tm7 13.7(2) . 6_565 ?
Tm9 N1 Tm7 121.9(4) 6_565 6_565 ?
Tm9 N1 Tm7 148.9(4) . 6_565 ?
Tm6 N1 Tm7 106.9(4) . . ?
Tm6 N1 Tm7 111.6(4) 6_565 . ?
Tm4 N1 Tm7 13.7(2) . . ?
Tm9 N1 Tm7 148.9(4) 6_565 . ?
Tm9 N1 Tm7 121.9(4) . . ?
Tm7 N1 Tm7 27.0(4) 6_565 . ?
Tm6 N1 Tm1 133.0(3) . 6_565 ?
Tm6 N1 Tm1 131.5(3) 6_565 6_565 ?
Tm4 N1 Tm1 25.70(15) . 6_565 ?
Tm9 N1 Tm1 128.8(3) 6_565 6_565 ?
Tm9 N1 Tm1 135.1(3) . 6_565 ?
Tm7 N1 Tm1 24.9(2) 6_565 6_565 ?
Tm7 N1 Tm1 28.3(2) . 6_565 ?
Tm6 N1 Tm1 131.5(3) . . ?
Tm6 N1 Tm1 133.0(3) 6_565 . ?
Tm4 N1 Tm1 25.70(15) . . ?
Tm9 N1 Tm1 135.1(3) 6_565 . ?
Tm9 N1 Tm1 128.8(3) . . ?
Tm7 N1 Tm1 28.3(2) 6_565 . ?
Tm7 N1 Tm1 24.9(2) . . ?
Tm1 N1 Tm1 6.66(19) 6_565 . ?
Tm6 N1 Tm2 55.50(19) . . ?
Tm6 N1 Tm2 72.2(2) 6_565 . ?
Tm4 N1 Tm2 123.29(16) . . ?
Tm9 N1 Tm2 98.1(4) 6_565 . ?
Tm9 N1 Tm2 16.5(3) . . ?
Tm7 N1 Tm2 136.8(3) 6_565 . ?
Tm7 N1 Tm2 111.2(2) . . ?
Tm1 N1 Tm2 131.66(15) 6_565 . ?
Tm1 N1 Tm2 125.00(14) . . ?
Tm6 N1 Tm2 72.2(2) . 6_565 ?
Tm6 N1 Tm2 55.50(19) 6_565 6_565 ?
Tm4 N1 Tm2 123.30(16) . 6_565 ?
Tm9 N1 Tm2 16.5(3) 6_565 6_565 ?
Tm9 N1 Tm2 98.1(4) . 6_565 ?
Tm7 N1 Tm2 111.2(2) 6_565 6_565 ?
Tm7 N1 Tm2 136.8(3) . 6_565 ?
Tm1 N1 Tm2 125.00(14) 6_565 6_565 ?
Tm1 N1 Tm2 131.66(15) . 6_565 ?
Tm2 N1 Tm2 103.3(2) . 6_565 ?
Tm6 N1 Tm3 87.9(2) . . ?
Tm6 N1 Tm3 70.6(2) 6_565 . ?
Tm4 N1 Tm3 117.50(13) . . ?
Tm9 N1 Tm3 17.8(3) 6_565 . ?
Tm9 N1 Tm3 106.9(4) . . ?
Tm7 N1 Tm3 104.1(2) 6_565 . ?
Tm7 N1 Tm3 131.1(3) . . ?
Tm1 N1 Tm3 112.69(15) 6_565 . ?
Tm1 N1 Tm3 119.26(16) . . ?
Tm2 N1 Tm3 115.3(2) . . ?
Tm2 N1 Tm3 15.81(3) 6_565 . ?
C9 C1 C5 121.4(15) . . ?
C9 C1 C2 116.7(15) . . ?
C5 C1 C2 112.8(13) . . ?
C9 C1 Tm7 92.0(10) . 6_565 ?
C5 C1 Tm7 61.7(8) . 6_565 ?
C2 C1 Tm7 86.3(9) . 6_565 ?
C9 C1 Tm1 73.6(9) . 6_565 ?
C5 C1 Tm1 68.8(8) . 6_565 ?
C2 C1 Tm1 99.8(10) . 6_565 ?
Tm7 C1 Tm1 19.3(2) 6_565 6_565 ?
C9 C1 Tm1 73.8(9) . . ?
C5 C1 Tm1 66.9(8) . . ?
C2 C1 Tm1 102.0(10) . . ?
Tm7 C1 Tm1 20.1(2) 6_565 . ?
Tm1 C1 Tm1 2.53(8) 6_565 . ?
C9 C1 Tm4 91.6(10) . . ?
C5 C1 Tm4 57.1(8) . . ?
C2 C1 Tm4 91.8(9) . . ?
Tm7 C1 Tm4 5.93(19) 6_565 . ?
Tm1 C1 Tm4 17.96(14) 6_565 . ?
Tm1 C1 Tm4 17.99(13) . . ?
C3 C2 C12 126.2(15) . . ?
C3 C2 C1 103.9(14) . . ?
C12 C2 C1 123.0(15) . . ?
C3 C2 Tm7 71.6(9) . 6_565 ?
C12 C2 Tm7 106.2(10) . 6_565 ?
C1 C2 Tm7 62.4(8) . 6_565 ?
C2 C3 C4 110.8(13) . . ?
C2 C3 C15 117.4(14) . . ?
C4 C3 C15 121.2(14) . . ?
C2 C3 Tm7 79.8(9) . 6_565 ?
C4 C3 Tm7 57.7(8) . 6_565 ?
C15 C3 Tm7 99.6(10) . 6_565 ?
C5 C4 C3 108.5(14) . . ?
C5 C4 C18 121.1(16) . . ?
C3 C4 C18 120.9(14) . . ?
C5 C4 Tm7 68.7(10) . 6_565 ?
C3 C4 Tm7 89.1(10) . 6_565 ?
C18 C4 Tm7 81.5(10) . 6_565 ?
C5 C4 Tm4 70.2(10) . . ?
C3 C4 Tm4 98.2(10) . . ?
C18 C4 Tm4 72.8(9) . . ?
Tm7 C4 Tm4 10.3(2) 6_565 . ?
C5 C4 Tm7 69.4(10) . . ?
C3 C4 Tm7 104.4(10) . . ?
C18 C4 Tm7 69.0(9) . . ?
Tm7 C4 Tm7 16.3(3) 6_565 . ?
Tm4 C4 Tm7 6.30(18) . . ?
C5 C4 Tm1 57.0(9) . 6_565 ?
C3 C4 Tm1 93.6(9) . 6_565 ?
C18 C4 Tm1 88.4(9) . 6_565 ?
Tm7 C4 Tm1 11.7(2) 6_565 6_565 ?
Tm4 C4 Tm1 16.03(16) . 6_565 ?
Tm7 C4 Tm1 19.39(19) . 6_565 ?
C6 C5 C4 125.7(17) . . ?
C6 C5 C1 120.3(14) . . ?
C4 C5 C1 103.7(14) . . ?
C6 C5 Tm7 80.2(10) . 6_565 ?
C4 C5 Tm7 74.8(10) . 6_565 ?
C1 C5 Tm7 83.2(9) . 6_565 ?
C6 C5 Tm4 71.3(9) . . ?
C4 C5 Tm4 76.6(10) . . ?
C1 C5 Tm4 92.9(9) . . ?
Tm7 C5 Tm4 10.6(2) 6_565 . ?
C6 C5 Tm1 67.0(9) . 6_565 ?
C4 C5 Tm1 94.8(10) . 6_565 ?
C1 C5 Tm1 78.7(9) . 6_565 ?
Tm7 C5 Tm1 20.0(2) 6_565 6_565 ?
Tm4 C5 Tm1 20.84(18) . 6_565 ?
C6 C5 Tm1 63.0(8) . . ?
C4 C5 Tm1 95.6(10) . . ?
C1 C5 Tm1 82.8(9) . . ?
Tm7 C5 Tm1 21.4(2) 6_565 . ?
Tm4 C5 Tm1 19.85(17) . . ?
Tm1 C5 Tm1 4.45(13) 6_565 . ?
C6 C5 Tm7 63.1(9) . . ?
C4 C5 Tm7 81.8(10) . . ?
C1 C5 Tm7 98.1(9) . . ?
Tm7 C5 Tm7 18.5(3) 6_565 . ?
Tm4 C5 Tm7 8.31(19) . . ?
Tm1 C5 Tm7 21.3(2) 6_565 . ?
Tm1 C5 Tm7 18.60(19) . . ?
C5 C6 C7 129.3(15) . . ?
C5 C6 C20 114.2(14) . . ?
C7 C6 C20 104.5(14) . . ?
C5 C6 Tm1 82.3(9) . 6_565 ?
C7 C6 Tm1 71.2(7) . 6_565 ?
C20 C6 Tm1 82.8(8) . 6_565 ?
C5 C6 Tm1 87.6(10) . . ?
C7 C6 Tm1 69.0(7) . . ?
C20 C6 Tm1 78.5(8) . . ?
Tm1 C6 Tm1 5.76(17) 6_565 . ?
C5 C6 Tm4 77.3(9) . . ?
C7 C6 Tm4 90.2(8) . . ?
C20 C6 Tm4 66.4(7) . . ?
Tm1 C6 Tm4 22.04(16) 6_565 . ?
Tm1 C6 Tm4 21.96(16) . . ?
C5 C6 Tm7 67.1(9) . 6_565 ?
C7 C6 Tm7 92.6(8) . 6_565 ?
C20 C6 Tm7 76.9(8) . 6_565 ?
Tm1 C6 Tm7 21.4(2) 6_565 6_565 ?
Tm1 C6 Tm7 24.3(2) . 6_565 ?
Tm4 C6 Tm7 11.7(2) . 6_565 ?
C5 C6 Tm7 88.6(9) . . ?
C7 C6 Tm7 83.9(8) . . ?
C20 C6 Tm7 59.4(7) . . ?
Tm1 C6 Tm7 23.9(2) 6_565 . ?
Tm1 C6 Tm7 20.9(2) . . ?
Tm4 C6 Tm7 11.38(19) . . ?
Tm7 C6 Tm7 22.7(4) 6_565 . ?
C23 C7 C6 130.9(13) . . ?
C23 C7 C8 104.4(11) . . ?
C6 C7 C8 109.8(12) . . ?
C23 C7 Tm1 78.9(8) . . ?
C6 C7 Tm1 74.9(7) . . ?
C8 C7 Tm1 78.2(7) . . ?
C23 C7 Tm1 84.1(8) . 6_565 ?
C6 C7 Tm1 72.8(7) . 6_565 ?
C8 C7 Tm1 74.2(7) . 6_565 ?
Tm1 C7 Tm1 5.83(17) . 6_565 ?
C23 C7 Tm7 78.8(8) . . ?
C6 C7 Tm7 64.1(7) . . ?
C8 C7 Tm7 95.4(8) . . ?
Tm1 C7 Tm7 17.76(18) . . ?
Tm1 C7 Tm7 21.1(2) 6_565 . ?
C23 C7 Tm4 88.2(8) . . ?
C6 C7 Tm4 58.5(7) . . ?
C8 C7 Tm4 89.7(7) . . ?
Tm1 C7 Tm4 17.18(14) . . ?
Tm1 C7 Tm4 17.58(14) 6_565 . ?
Tm7 C7 Tm4 10.03(17) . . ?
C23 C7 Tm7 95.8(9) . 6_565 ?
C6 C7 Tm7 56.8(7) . 6_565 ?
C8 C7 Tm7 81.8(7) . 6_565 ?
Tm1 C7 Tm7 18.83(18) . 6_565 ?
Tm1 C7 Tm7 15.96(16) 6_565 6_565 ?
Tm7 C7 Tm7 19.6(3) . 6_565 ?
Tm4 C7 Tm7 9.84(17) . 6_565 ?
C9 C8 C25 129.8(13) . . ?
C9 C8 C7 119.8(13) . . ?
C25 C8 C7 97.8(11) . . ?
C9 C8 Tm1 80.6(9) . 6_565 ?
C25 C8 Tm1 87.0(7) . 6_565 ?
C7 C8 Tm1 65.8(7) . 6_565 ?
C9 C8 Tm1 85.8(9) . . ?
C25 C8 Tm1 83.8(7) . . ?
C7 C8 Tm1 62.4(7) . . ?
Tm1 C8 Tm1 5.20(15) 6_565 . ?
C1 C9 C10 121.3(16) . . ?
C1 C9 C8 119.3(16) . . ?
C10 C9 C8 111.0(14) . . ?
C1 C9 Tm1 75.4(9) . 6_565 ?
C10 C9 Tm1 100.3(10) . 6_565 ?
C8 C9 Tm1 66.7(9) . 6_565 ?
C1 C9 Tm1 77.3(9) . . ?
C10 C9 Tm1 101.5(10) . . ?
C8 C9 Tm1 63.5(9) . . ?
Tm1 C9 Tm1 3.24(10) 6_565 . ?
C1 C9 Tm7 59.0(8) . 6_565 ?
C10 C9 Tm7 103.5(10) . 6_565 ?
C8 C9 Tm7 81.7(10) . 6_565 ?
Tm1 C9 Tm7 17.21(18) 6_565 6_565 ?
Tm1 C9 Tm7 19.94(19) . 6_565 ?
C9 C10 C11 121.6(14) . . ?
C9 C10 C27 124.5(14) . . ?
C11 C10 C27 106.3(12) . . ?
C12 C11 C10 117.6(14) . . ?
C12 C11 C29 122.5(14) . . ?
C10 C11 C29 109.6(13) . . ?
C12 C11 Tm8 85.0(10) . . ?
C10 C11 Tm8 99.9(10) . . ?
C29 C11 Tm8 55.4(7) . . ?
C13 C12 C11 115.1(16) . . ?
C13 C12 C2 118.1(17) . . ?
C11 C12 C2 119.8(15) . . ?
C13 C12 Tm8 67.6(10) . . ?
C11 C12 Tm8 67.5(9) . . ?
C2 C12 Tm8 109.7(10) . . ?
C12 C13 C31 126.7(17) . . ?
C12 C13 C14 118.3(18) . . ?
C31 C13 C14 106.4(15) . . ?
C12 C13 Tm3 96.3(12) . . ?
C31 C13 Tm3 59.7(9) . . ?
C14 C13 Tm3 84.2(10) . . ?
C12 C13 Tm8 85.5(11) . . ?
C31 C13 Tm8 59.7(9) . . ?
C14 C13 Tm8 98.3(11) . . ?
Tm3 C13 Tm8 14.8(2) . . ?
C12 C13 Tm2 104.3(12) . 6_565 ?
C31 C13 Tm2 60.2(9) . 6_565 ?
C14 C13 Tm2 74.7(10) . 6_565 ?
Tm3 C13 Tm2 10.36(9) . 6_565 ?
Tm8 C13 Tm2 25.2(3) . 6_565 ?
C15 C14 C33 124.0(16) . . ?
C15 C14 C13 123.3(16) . . ?
C33 C14 C13 105.0(15) . . ?
C15 C14 Tm3 107.3(11) . . ?
C33 C14 Tm3 68.3(8) . . ?
C13 C14 Tm3 63.8(9) . . ?
C15 C14 Tm2 105.3(11) . 6_565 ?
C33 C14 Tm2 59.6(8) . 6_565 ?
C13 C14 Tm2 74.6(10) . 6_565 ?
Tm3 C14 Tm2 11.48(7) . 6_565 ?
C16 C15 C14 119.8(18) . . ?
C16 C15 C3 117.7(18) . . ?
C14 C15 C3 116.5(15) . . ?
C15 C16 C35 119.2(17) . . ?
C15 C16 C17 122.8(16) . . ?
C35 C16 C17 107.3(13) . . ?
C18 C17 C37 120.3(14) . . ?
C18 C17 C16 124.0(13) . . ?
C37 C17 C16 105.8(12) . . ?
C19 C18 C17 128.7(15) . . ?
C19 C18 C4 111.8(15) . . ?
C17 C18 C4 112.7(14) . . ?
C19 C18 Tm4 68.6(12) . . ?
C17 C18 Tm4 103.6(10) . . ?
C4 C18 Tm4 71.1(9) . . ?
C19 C18 Tm7 78.1(13) . 6_565 ?
C17 C18 Tm7 102.0(10) . 6_565 ?
C4 C18 Tm7 61.6(8) . 6_565 ?
Tm4 C18 Tm7 10.80(18) . 6_565 ?
C19 C18 Tm7 60.0(12) . . ?
C17 C18 Tm7 105.8(10) . . ?
C4 C18 Tm7 78.9(9) . . ?
Tm4 C18 Tm7 9.37(17) . . ?
Tm7 C18 Tm7 20.1(3) 6_565 . ?
C18 C19 C20 130.0(17) . . ?
C18 C19 C39 111.4(14) . . ?
C20 C19 C39 109.4(15) . . ?
C18 C19 Tm7 92.5(14) . . ?
C20 C19 Tm7 62.2(10) . . ?
C39 C19 Tm7 86.9(10) . . ?
C18 C19 Tm4 81.6(13) . . ?
C20 C19 Tm4 67.5(10) . . ?
C39 C19 Tm4 94.6(10) . . ?
Tm7 C19 Tm4 11.6(2) . . ?
C18 C19 Tm7 73.6(13) . 6_565 ?
C20 C19 Tm7 70.6(10) . 6_565 ?
C39 C19 Tm7 102.2(10) . 6_565 ?
Tm7 C19 Tm7 21.1(4) . 6_565 ?
Tm4 C19 Tm7 9.59(19) . 6_565 ?
C21 C20 C19 109.2(15) . . ?
C21 C20 C6 125.3(14) . . ?
C19 C20 C6 116.9(15) . . ?
C21 C20 Tm7 78.5(10) . . ?
C19 C20 Tm7 82.0(11) . . ?
C6 C20 Tm7 80.4(8) . . ?
C21 C20 Tm4 90.7(10) . . ?
C19 C20 Tm4 77.4(11) . . ?
C6 C20 Tm4 73.2(7) . . ?
Tm7 C20 Tm4 12.2(2) . . ?
C21 C20 Tm7 99.5(10) . 6_565 ?
C19 C20 Tm7 77.7(11) . 6_565 ?
C6 C20 Tm7 65.2(7) . 6_565 ?
Tm7 C20 Tm7 21.2(4) . 6_565 ?
Tm4 C20 Tm7 9.47(19) . 6_565 ?
C21 C20 Tm1 83.0(9) . . ?
C19 C20 Tm1 97.5(11) . . ?
C6 C20 Tm1 63.9(7) . . ?
Tm7 C20 Tm1 18.6(2) . . ?
Tm4 C20 Tm1 20.17(19) . . ?
Tm7 C20 Tm1 22.5(2) 6_565 . ?
C21 C20 Tm1 87.8(10) . 6_565 ?
C19 C20 Tm1 95.9(11) . 6_565 ?
C6 C20 Tm1 60.6(7) . 6_565 ?
Tm7 C20 Tm1 20.4(3) . 6_565 ?
Tm4 C20 Tm1 18.91(18) . 6_565 ?
Tm7 C20 Tm1 19.2(2) 6_565 6_565 ?
Tm1 C20 Tm1 4.79(14) . 6_565 ?
C20 C21 C22 126.5(14) . . ?
C20 C21 C40 97.1(13) . . ?
C22 C21 C40 125.9(13) . . ?
C20 C21 Tm7 65.1(9) . . ?
C22 C21 Tm7 86.6(9) . . ?
C40 C21 Tm7 84.8(9) . . ?
C20 C21 Tm4 57.9(9) . . ?
C22 C21 Tm4 91.8(8) . . ?
C40 C21 Tm4 85.9(9) . . ?
Tm7 C21 Tm4 7.3(2) . . ?
C20 C21 Tm1 67.0(9) . . ?
C22 C21 Tm1 74.0(8) . . ?
C40 C21 Tm1 101.3(9) . . ?
Tm7 C21 Tm1 16.9(2) . . ?
Tm4 C21 Tm1 18.90(15) . . ?
C20 C21 Tm1 64.1(9) . 6_565 ?
C22 C21 Tm1 76.3(8) . 6_565 ?
C40 C21 Tm1 101.4(9) . 6_565 ?
Tm7 C21 Tm1 16.6(2) . 6_565 ?
Tm4 C21 Tm1 17.45(15) . 6_565 ?
Tm1 C21 Tm1 2.94(9) . 6_565 ?
C59 C22 C21 119.7(13) . . ?
C59 C22 C23 125.5(14) . . ?
C21 C22 C23 107.0(12) . . ?
C59 C22 Tm7 102.4(10) . . ?
C21 C22 Tm7 59.2(8) . . ?
C23 C22 Tm7 77.8(8) . . ?
C59 C22 Tm1 104.7(10) . . ?
C21 C22 Tm1 74.4(8) . . ?
C23 C22 Tm1 61.2(7) . . ?
Tm7 C22 Tm1 18.42(18) . . ?
C59 C22 Tm1 106.3(10) . 6_565 ?
C21 C22 Tm1 74.3(8) . 6_565 ?
C23 C22 Tm1 59.8(7) . 6_565 ?
Tm7 C22 Tm1 19.29(18) . 6_565 ?
Tm1 C22 Tm1 1.77(6) . 6_565 ?
C24 C23 C7 111.6(13) . . ?
C24 C23 C22 114.9(14) . . ?
C7 C23 C22 124.7(13) . . ?
C24 C23 Tm1 89.3(9) . . ?
C7 C23 Tm1 66.8(8) . . ?
C22 C23 Tm1 85.3(8) . . ?
C24 C23 Tm1 88.7(9) . 6_565 ?
C7 C23 Tm1 63.3(8) . 6_565 ?
C22 C23 Tm1 89.4(8) . 6_565 ?
Tm1 C23 Tm1 4.24(13) . 6_565 ?
C24 C23 Tm7 103.3(9) . . ?
C7 C23 Tm7 71.8(8) . . ?
C22 C23 Tm7 69.8(7) . . ?
Tm1 C23 Tm7 17.65(18) . . ?
Tm1 C23 Tm7 20.90(19) 6_565 . ?
C25 C24 C23 114.1(13) . . ?
C25 C24 C57 119.1(12) . . ?
C23 C24 C57 119.5(13) . . ?
C25 C24 Tm1 78.6(8) . . ?
C23 C24 Tm1 61.1(8) . . ?
C57 C24 Tm1 103.5(7) . . ?
C25 C24 Tm1 74.5(8) . 6_565 ?
C23 C24 Tm1 63.0(8) . 6_565 ?
C57 C24 Tm1 105.9(7) . 6_565 ?
Tm1 C24 Tm1 4.18(12) . 6_565 ?
C24 C25 C26 126.8(11) . . ?
C24 C25 C8 111.9(11) . . ?
C26 C25 C8 113.5(11) . . ?
C24 C25 Tm1 75.6(7) . . ?
C26 C25 Tm1 102.2(6) . . ?
C8 C25 Tm1 62.8(6) . . ?
C24 C25 Tm1 80.3(7) . 6_565 ?
C26 C25 Tm1 99.9(6) . 6_565 ?
C8 C25 Tm1 59.6(6) . 6_565 ?
Tm1 C25 Tm1 4.80(14) . 6_565 ?
C27 C26 C55 120.9(12) . . ?
C27 C26 C25 116.5(11) . . ?
C55 C26 C25 114.9(11) . . ?
C26 C27 C28 119.1(13) . . ?
C26 C27 C10 123.1(12) . . ?
C28 C27 C10 106.3(11) . . ?
C53 C28 C29 119.6(15) . . ?
C53 C28 C27 117.5(14) . . ?
C29 C28 C27 115.3(13) . . ?
C53 C28 Tm8 83.5(9) . . ?
C29 C28 Tm8 58.2(7) . . ?
C27 C28 Tm8 102.5(8) . . ?
C30 C29 C28 127.7(16) . . ?
C30 C29 C11 117.8(14) . . ?
C28 C29 C11 102.4(12) . . ?
C30 C29 Tm8 60.3(10) . . ?
C28 C29 Tm8 89.6(9) . . ?
C11 C29 Tm8 89.7(8) . . ?
C30 C29 Tm3 53.1(10) . . ?
C28 C29 Tm3 101.5(9) . . ?
C11 C29 Tm3 86.3(8) . . ?
Tm8 C29 Tm3 11.9(3) . . ?
C29 C30 C51 117.3(17) . . ?
C29 C30 C31 118.3(17) . . ?
C51 C30 C31 119.2(16) . . ?
C29 C30 Tm8 83.7(12) . . ?
C51 C30 Tm8 77.9(11) . . ?
C31 C30 Tm8 85.6(11) . . ?
C29 C30 Tm3 98.2(12) . . ?
C51 C30 Tm3 81.1(11) . . ?
C31 C30 Tm3 68.8(10) . . ?
Tm8 C30 Tm3 18.4(3) . . ?
C29 C30 Tm9 103.9(12) . 6_565 ?
C51 C30 Tm9 66.9(10) . 6_565 ?
C31 C30 Tm9 77.9(10) . 6_565 ?
Tm8 C30 Tm9 20.3(4) . 6_565 ?
Tm3 C30 Tm9 14.2(3) . 6_565 ?
C29 C30 Tm2 107.2(12) . 6_565 ?
C51 C30 Tm2 76.5(10) . 6_565 ?
C31 C30 Tm2 65.7(9) . 6_565 ?
Tm8 C30 Tm2 25.6(4) . 6_565 ?
Tm3 C30 Tm2 8.98(11) . 6_565 ?
Tm9 C30 Tm2 12.4(3) 6_565 6_565 ?
C13 C31 C30 118.3(15) . . ?
C13 C31 C32 110.2(14) . . ?
C30 C31 C32 118.8(15) . . ?
C13 C31 Tm3 86.1(11) . . ?
C30 C31 Tm3 72.3(10) . . ?
C32 C31 Tm3 76.4(9) . . ?
C13 C31 Tm8 89.2(11) . . ?
C30 C31 Tm8 56.2(10) . . ?
C32 C31 Tm8 91.3(10) . . ?
Tm3 C31 Tm8 17.5(2) . . ?
C13 C31 Tm2 89.5(11) . 6_565 ?
C30 C31 Tm2 81.0(11) . 6_565 ?
C32 C31 Tm2 64.1(8) . 6_565 ?
Tm3 C31 Tm2 12.42(10) . 6_565 ?
Tm8 C31 Tm2 29.2(3) . 6_565 ?
C13 C31 Tm9 97.3(11) . 6_565 ?
C30 C31 Tm9 68.5(10) . 6_565 ?
C32 C31 Tm9 70.7(9) . 6_565 ?
Tm3 C31 Tm9 11.4(2) . 6_565 ?
Tm8 C31 Tm9 20.7(3) . 6_565 ?
Tm2 C31 Tm9 12.7(2) 6_565 6_565 ?
C49 C32 C33 123.8(17) . . ?
C49 C32 C31 119.4(15) . . ?
C33 C32 C31 104.2(14) . . ?
C49 C32 Tm2 75.8(10) . 6_565 ?
C33 C32 Tm2 80.9(10) . 6_565 ?
C31 C32 Tm2 78.1(9) . 6_565 ?
C49 C32 Tm3 82.8(10) . . ?
C33 C32 Tm3 86.3(10) . . ?
C31 C32 Tm3 64.4(8) . . ?
Tm2 C32 Tm3 13.75(10) 6_565 . ?
C49 C32 Tm9 68.8(9) . 6_565 ?
C33 C32 Tm9 92.8(11) . 6_565 ?
C31 C32 Tm9 74.7(9) . 6_565 ?
Tm2 C32 Tm9 12.0(2) 6_565 6_565 ?
Tm3 C32 Tm9 14.1(2) . 6_565 ?
C49 C32 Tm8 82.0(10) . . ?
C33 C32 Tm8 96.1(11) . . ?
C31 C32 Tm8 56.3(8) . . ?
Tm2 C32 Tm8 23.9(2) 6_565 . ?
Tm3 C32 Tm8 11.35(18) . . ?
Tm9 C32 Tm8 18.5(3) 6_565 . ?
C32 C33 C34 119.2(15) . . ?
C32 C33 C14 114.2(14) . . ?
C34 C33 C14 117.7(14) . . ?
C32 C33 Tm2 65.9(9) . 6_565 ?
C34 C33 Tm2 85.5(9) . 6_565 ?
C14 C33 Tm2 88.8(9) . 6_565 ?
C32 C33 Tm3 63.0(9) . . ?
C34 C33 Tm3 96.7(9) . . ?
C14 C33 Tm3 80.4(9) . . ?
Tm2 C33 Tm3 11.82(8) 6_565 . ?
C32 C33 Tm9 59.9(9) . 6_565 ?
C34 C33 Tm9 89.1(9) . 6_565 ?
C14 C33 Tm9 91.4(9) . 6_565 ?
Tm2 C33 Tm9 6.01(17) 6_565 6_565 ?
Tm3 C33 Tm9 11.4(2) . 6_565 ?
C35 C34 C33 113.9(12) . . ?
C35 C34 C47 116.9(12) . . ?
C33 C34 C47 121.4(13) . . ?
C35 C34 Tm6 75.7(7) . 6_565 ?
C33 C34 Tm6 102.2(9) . 6_565 ?
C47 C34 Tm6 65.6(6) . 6_565 ?
C35 C34 Tm2 104.7(8) . 6_565 ?
C33 C34 Tm2 62.8(8) . 6_565 ?
C47 C34 Tm2 77.7(7) . 6_565 ?
Tm6 C34 Tm2 42.1(2) 6_565 6_565 ?
C35 C34 Tm6 73.6(7) . . ?
C33 C34 Tm6 109.7(9) . . ?
C47 C34 Tm6 61.5(6) . . ?
Tm6 C34 Tm6 7.55(14) 6_565 . ?
Tm2 C34 Tm6 49.0(2) 6_565 . ?
C34 C35 C36 122.0(11) . . ?
C34 C35 C16 124.8(12) . . ?
C36 C35 C16 104.0(12) . . ?
C34 C35 Tm6 69.9(7) . 6_565 ?
C36 C35 Tm6 71.9(6) . 6_565 ?
C16 C35 Tm6 101.1(8) . 6_565 ?
C34 C35 Tm6 77.9(7) . . ?
C36 C35 Tm6 61.1(6) . . ?
C16 C35 Tm6 102.8(9) . . ?
Tm6 C35 Tm6 10.75(18) 6_565 . ?
C45 C36 C37 117.9(10) . . ?
C45 C36 C35 119.7(11) . . ?
C37 C36 C35 113.9(11) . . ?
C45 C36 Tm6 69.1(6) . 6_565 ?
C37 C36 Tm6 99.9(7) . 6_565 ?
C35 C36 Tm6 73.8(6) . 6_565 ?
C45 C36 Tm6 59.9(6) . . ?
C37 C36 Tm6 93.8(7) . . ?
C35 C36 Tm6 88.8(7) . . ?
Tm6 C36 Tm6 15.0(2) 6_565 . ?
C38 C37 C17 118.2(11) . . ?
C38 C37 C36 123.8(11) . . ?
C17 C37 C36 108.9(12) . . ?
C37 C38 C39 119.3(12) . . ?
C37 C38 C43 120.2(10) . . ?
C39 C38 C43 112.0(11) . . ?
C40 C39 C38 132.7(14) . . ?
C40 C39 C19 96.5(13) . . ?
C38 C39 C19 121.9(13) . . ?
C40 C39 Tm7 70.6(9) . . ?
C38 C39 Tm7 104.7(8) . . ?
C19 C39 Tm7 58.9(8) . . ?
C40 C39 Tm4 79.2(9) . . ?
C38 C39 Tm4 101.2(8) . . ?
C19 C39 Tm4 53.5(8) . . ?
Tm7 C39 Tm4 8.98(19) . . ?
C39 C40 C21 127.2(15) . . ?
C39 C40 C41 120.7(14) . . ?
C21 C40 C41 104.0(12) . . ?
C39 C40 Tm7 84.8(10) . . ?
C21 C40 Tm7 60.4(8) . . ?
C41 C40 Tm7 98.9(8) . . ?
C39 C40 Tm4 78.3(10) . . ?
C21 C40 Tm4 63.7(8) . . ?
C41 C40 Tm4 104.7(8) . . ?
Tm7 C40 Tm4 7.2(2) . . ?
C60 C41 C42 108.4(12) . . ?
C60 C41 C40 129.7(13) . . ?
C42 C41 C40 112.8(11) . . ?
C43 C42 C41 121.2(11) . . ?
C43 C42 C62 122.8(9) . . ?
C41 C42 C62 108.0(10) . . ?
C44 C43 C42 115.4(10) . . ?
C44 C43 C38 117.4(10) . . ?
C42 C43 C38 120.3(10) . . ?
C44 C43 Tm6 55.9(6) . . ?
C42 C43 Tm6 99.7(7) . . ?
C38 C43 Tm6 87.9(7) . . ?
C64 C44 C43 122.7(10) . . ?
C64 C44 C45 108.3(9) . . ?
C43 C44 C45 120.0(10) . . ?
C64 C44 Tm6 78.9(6) . . ?
C43 C44 Tm6 94.0(7) . . ?
C45 C44 Tm6 65.6(5) . . ?
C64 C44 Tm6 84.4(6) . 6_565 ?
C43 C44 Tm6 98.0(7) . 6_565 ?
C45 C44 Tm6 55.8(5) . 6_565 ?
Tm6 C44 Tm6 9.86(16) . 6_565 ?
C36 C45 C46 122.6(15) . . ?
C36 C45 C44 120.4(10) . . ?
C46 C45 C44 105.4(14) . . ?
C36 C45 Tm6 87.3(7) . . ?
C46 C45 Tm6 71.2(5) . . ?
C44 C45 Tm6 76.2(6) . . ?
C36 C45 Tm6 77.6(7) . 6_565 ?
C46 C45 Tm6 67.3(6) . 6_565 ?
C44 C45 Tm6 92.3(6) . 6_565 ?
Tm6 C45 Tm6 16.2(3) . 6_565 ?
C65 C46 C45 111(2) . . ?
C65 C46 C47 120.6(11) . . ?
C45 C46 C47 118.3(15) . . ?
C65 C46 Tm6 79.5(8) . . ?
C45 C46 Tm6 71.2(6) . . ?
C47 C46 Tm6 87.3(8) . . ?
C65 C46 Tm6 92.1(7) . 6_565 ?
C45 C46 Tm6 76.6(6) . 6_565 ?
C47 C46 Tm6 70.8(8) . 6_565 ?
Tm6 C46 Tm6 17.1(3) . 6_565 ?
C48 C47 C34 114.6(11) . . ?
C48 C47 C46 117.8(11) . . ?
C34 C47 C46 120.5(11) . . ?
C48 C47 Tm6 96.5(7) . 6_565 ?
C34 C47 Tm6 78.0(7) . 6_565 ?
C46 C47 Tm6 70.1(5) . 6_565 ?
C48 C47 Tm6 98.5(7) . . ?
C34 C47 Tm6 88.9(7) . . ?
C46 C47 Tm6 57.8(5) . . ?
Tm6 C47 Tm6 13.0(2) 6_565 . ?
C48 C47 Tm2 64.1(6) . 6_565 ?
C34 C47 Tm2 71.9(6) . 6_565 ?
C46 C47 Tm2 108.0(6) . 6_565 ?
Tm6 C47 Tm2 41.5(2) 6_565 6_565 ?
Tm6 C47 Tm2 51.7(2) . 6_565 ?
C47 C48 C67 118.5(11) . . ?
C47 C48 C49 121.9(11) . . ?
C67 C48 C49 110.9(9) . . ?
C47 C48 Tm2 85.9(7) . 6_565 ?
C67 C48 Tm2 90.5(6) . 6_565 ?
C49 C48 Tm2 64.3(6) . 6_565 ?
C47 C48 Tm9 96.6(7) . 6_565 ?
C67 C48 Tm9 79.8(6) . 6_565 ?
C49 C48 Tm9 63.4(7) . 6_565 ?
Tm2 C48 Tm9 12.4(2) 6_565 6_565 ?
C47 C48 Tm6 53.1(6) . 6_565 ?
C67 C48 Tm6 87.3(7) . 6_565 ?
C49 C48 Tm6 103.5(8) . 6_565 ?
Tm2 C48 Tm6 41.0(2) 6_565 6_565 ?
Tm9 C48 Tm6 47.5(3) 6_565 6_565 ?
C32 C49 C48 118.8(13) . . ?
C32 C49 C50 123.1(15) . . ?
C48 C49 C50 101.2(11) . . ?
C32 C49 Tm2 70.7(9) . 6_565 ?
C48 C49 Tm2 80.3(7) . 6_565 ?
C50 C49 Tm2 78.9(8) . 6_565 ?
C32 C49 Tm9 80.6(10) . 6_565 ?
C48 C49 Tm9 83.3(8) . 6_565 ?
C50 C49 Tm9 64.9(8) . 6_565 ?
Tm2 C49 Tm9 14.0(2) 6_565 6_565 ?
C32 C49 Tm3 66.5(9) . . ?
C48 C49 Tm3 92.1(7) . . ?
C50 C49 Tm3 73.8(8) . . ?
Tm2 C49 Tm3 12.01(8) 6_565 . ?
Tm9 C49 Tm3 14.2(3) 6_565 . ?
C51 C50 C68 122.4(15) . . ?
C51 C50 C49 116.0(15) . . ?
C68 C50 C49 110.5(13) . . ?
C51 C50 Tm9 75.2(10) . 6_565 ?
C68 C50 Tm9 85.9(10) . 6_565 ?
C49 C50 Tm9 75.4(9) . 6_565 ?
C51 C50 Tm2 81.4(10) . 6_565 ?
C68 C50 Tm2 91.2(10) . 6_565 ?
C49 C50 Tm2 63.2(7) . 6_565 ?
Tm9 C50 Tm2 12.2(3) 6_565 6_565 ?
C51 C50 Tm3 68.9(9) . . ?
C68 C50 Tm3 98.3(10) . . ?
C49 C50 Tm3 70.3(8) . . ?
Tm9 C50 Tm3 12.4(3) 6_565 . ?
Tm2 C50 Tm3 12.49(9) 6_565 . ?
C51 C50 Tm8 55.7(9) . . ?
C68 C50 Tm8 98.2(10) . . ?
C49 C50 Tm8 85.2(9) . . ?
Tm9 C50 Tm8 19.5(4) 6_565 . ?
Tm2 C50 Tm8 26.9(3) 6_565 . ?
Tm3 C50 Tm8 15.7(2) . . ?
C50 C51 C52 111.1(15) . . ?
C50 C51 C30 123.1(16) . . ?
C52 C51 C30 117.1(14) . . ?
C50 C51 Tm8 92.6(10) . . ?
C52 C51 Tm8 87.9(9) . . ?
C30 C51 Tm8 62.0(10) . . ?
C50 C51 Tm9 69.4(9) . 6_565 ?
C52 C51 Tm9 94.7(10) . 6_565 ?
C30 C51 Tm9 78.2(10) . 6_565 ?
Tm8 C51 Tm9 23.3(4) . 6_565 ?
C50 C51 Tm3 79.2(9) . . ?
C52 C51 Tm3 101.6(9) . . ?
C30 C51 Tm3 63.5(9) . . ?
Tm8 C51 Tm3 16.4(3) . . ?
Tm9 C51 Tm3 14.7(3) 6_565 . ?
C50 C51 Tm2 67.9(9) . 6_565 ?
C52 C51 Tm2 104.6(9) . 6_565 ?
C30 C51 Tm2 72.2(10) . 6_565 ?
Tm8 C51 Tm2 26.2(3) . 6_565 ?
Tm9 C51 Tm2 10.0(3) 6_565 6_565 ?
Tm3 C51 Tm2 11.33(8) . 6_565 ?
C51 C52 C70 126.7(13) . . ?
C51 C52 C53 122.0(13) . . ?
C70 C52 C53 102.7(10) . . ?
C51 C52 Tm5 102.7(9) . . ?
C70 C52 Tm5 63.0(6) . . ?
C53 C52 Tm5 71.8(8) . . ?
C51 C52 Tm8 58.7(8) . . ?
C70 C52 Tm8 104.4(8) . . ?
C53 C52 Tm8 83.2(8) . . ?
Tm5 C52 Tm8 47.7(3) . . ?
C51 C52 Tm9 55.3(8) . 6_565 ?
C70 C52 Tm9 92.1(7) . 6_565 ?
C53 C52 Tm9 100.0(9) . 6_565 ?
Tm5 C52 Tm9 47.5(3) . 6_565 ?
Tm8 C52 Tm9 19.0(3) . 6_565 ?
C28 C53 C54 125.1(14) . . ?
C28 C53 C52 115.7(14) . . ?
C54 C53 C52 109.3(12) . . ?
C28 C53 Tm5 102.5(10) . . ?
C54 C53 Tm5 65.2(7) . . ?
C52 C53 Tm5 70.0(7) . . ?
C28 C53 Tm8 68.9(9) . . ?
C54 C53 Tm8 107.7(9) . . ?
C52 C53 Tm8 63.8(7) . . ?
Tm5 C53 Tm8 44.0(3) . . ?
C53 C54 C55 120.8(11) . . ?
C53 C54 C71 108.4(11) . . ?
C55 C54 C71 120.2(12) . . ?
C53 C54 Tm5 80.1(7) . . ?
C55 C54 Tm5 92.9(7) . . ?
C71 C54 Tm5 63.0(6) . . ?
C56 C55 C54 119.6(11) . . ?
C56 C55 C26 117.1(10) . . ?
C54 C55 C26 116.4(10) . . ?
C56 C55 Tm5 89.7(6) . . ?
C54 C55 Tm5 55.4(5) . . ?
C26 C55 Tm5 99.6(7) . . ?
C57 C56 C55 125.1(11) . . ?
C57 C56 C73 106.3(10) . . ?
C55 C56 C73 118.6(10) . . ?
C58 C57 C56 112.6(11) . . ?
C58 C57 C24 120.9(12) . . ?
C56 C57 C24 116.8(11) . . ?
C74 C58 C57 112.2(14) . . ?
C74 C58 C59 117.3(15) . . ?
C57 C58 C59 121.2(14) . . ?
C74 C58 Tm8 52.7(8) . 6_565 ?
C57 C58 Tm8 95.8(9) . 6_565 ?
C59 C58 Tm8 90.3(9) . 6_565 ?
C22 C59 C58 117.7(14) . . ?
C22 C59 C60 119.4(13) . . ?
C58 C59 C60 117.3(14) . . ?
C41 C60 C59 120.2(13) . . ?
C41 C60 C61 113.4(13) . . ?
C59 C60 C61 117.9(12) . . ?
C75 C61 C62 123.9(11) . . ?
C75 C61 C60 125.7(11) . . ?
C62 C61 C60 99.0(11) . . ?
C75 C61 Tm3 70.2(7) . 6_565 ?
C62 C61 Tm3 75.3(6) . 6_565 ?
C60 C61 Tm3 93.8(8) . 6_565 ?
C75 C61 Tm8 58.8(7) . 6_565 ?
C62 C61 Tm8 91.0(7) . 6_565 ?
C60 C61 Tm8 92.5(8) . 6_565 ?
Tm3 C61 Tm8 15.7(2) 6_565 6_565 ?
C75 C61 Tm2 76.5(7) . . ?
C62 C61 Tm2 64.9(6) . . ?
C60 C61 Tm2 97.0(7) . . ?
Tm3 C61 Tm2 10.51(7) 6_565 . ?
Tm8 C61 Tm2 26.1(2) 6_565 . ?
C61 C62 C42 111.0(10) . . ?
C61 C62 C63 121.1(10) . . ?
C42 C62 C63 118.1(9) . . ?
C61 C62 Tm3 70.6(6) . 6_565 ?
C42 C62 Tm3 97.4(6) . 6_565 ?
C63 C62 Tm3 72.6(6) . 6_565 ?
C61 C62 Tm2 83.4(6) . . ?
C42 C62 Tm2 94.8(6) . . ?
C63 C62 Tm2 62.7(6) . . ?
Tm3 C62 Tm2 12.92(6) 6_565 . ?
C61 C62 Tm9 77.2(7) . . ?
C42 C62 Tm9 101.6(7) . . ?
C63 C62 Tm9 63.2(6) . . ?
Tm3 C62 Tm9 9.4(2) 6_565 . ?
Tm2 C62 Tm9 7.91(19) . . ?
C64 C63 C62 118.1(10) . . ?
C64 C63 C77 118.9(11) . . ?
C62 C63 C77 112.8(10) . . ?
C64 C63 Tm2 85.6(7) . . ?
C62 C63 Tm2 82.0(6) . . ?
C77 C63 Tm2 70.1(6) . . ?
C64 C63 Tm3 97.4(7) . 6_565 ?
C62 C63 Tm3 73.4(6) . 6_565 ?
C77 C63 Tm3 67.1(6) . 6_565 ?
Tm2 C63 Tm3 12.27(7) . 6_565 ?
C64 C63 Tm9 90.9(7) . . ?
C62 C63 Tm9 87.1(7) . . ?
C77 C63 Tm9 60.0(6) . . ?
Tm2 C63 Tm9 10.18(19) . . ?
Tm3 C63 Tm9 13.7(2) 6_565 . ?
C63 C64 C44 122.7(10) . . ?
C63 C64 C65 121.8(10) . . ?
C44 C64 C65 107.7(9) . . ?
C63 C64 Tm6 104.7(7) . . ?
C44 C64 Tm6 67.2(6) . . ?
C65 C64 Tm6 68.4(6) . . ?
C63 C64 Tm2 62.0(6) . . ?
C44 C64 Tm2 98.0(6) . . ?
C65 C64 Tm2 85.5(6) . . ?
Tm6 C64 Tm2 43.6(2) . . ?
C66 C65 C46 121.4(13) . . ?
C66 C65 C64 121.4(9) . . ?
C46 C65 C64 107.1(12) . . ?
C66 C65 Tm6 94.9(7) . . ?
C46 C65 Tm6 65.0(5) . . ?
C64 C65 Tm6 76.6(6) . . ?
C66 C65 Tm6 91.7(7) . 6_565 ?
C46 C65 Tm6 56.1(5) . 6_565 ?
C64 C65 Tm6 89.4(6) . 6_565 ?
Tm6 C65 Tm6 13.4(2) . 6_565 ?
C66 C65 Tm2 72.9(6) . . ?
C46 C65 Tm2 105.8(6) . . ?
C64 C65 Tm2 63.3(5) . . ?
Tm6 C65 Tm2 40.8(2) . . ?
Tm6 C65 Tm2 50.8(2) 6_565 . ?
C65 C66 C67 119.9(10) . . ?
C65 C66 C78 119.0(11) . . ?
C67 C66 C78 115.1(8) . . ?
C65 C66 Tm9 91.1(7) . . ?
C67 C66 Tm9 98.0(7) . . ?
C78 C66 Tm9 56.5(6) . . ?
C65 C66 Tm2 79.2(7) . . ?
C67 C66 Tm2 105.6(7) . . ?
C78 C66 Tm2 62.2(6) . . ?
Tm9 C66 Tm2 12.1(2) . . ?
C65 C66 Tm6 56.8(6) . . ?
C67 C66 Tm6 89.5(7) . . ?
C78 C66 Tm6 101.2(7) . . ?
Tm9 C66 Tm6 46.2(3) . . ?
Tm2 C66 Tm6 38.96(18) . . ?
C66 C67 C48 121.2(9) . . ?
C66 C67 C68 122.6(9) . . ?
C48 C67 C68 109.4(9) . . ?
C66 C67 Tm9 107.4(7) . 6_565 ?
C48 C67 Tm9 69.7(6) . 6_565 ?
C68 C67 Tm9 65.4(6) . 6_565 ?
C66 C67 Tm2 106.8(7) . 6_565 ?
C48 C67 Tm2 59.9(6) . 6_565 ?
C68 C67 Tm2 75.7(6) . 6_565 ?
Tm9 C67 Tm2 11.4(2) 6_565 6_565 ?
C50 C68 C69 128.4(12) . . ?
C50 C68 C67 107.9(11) . . ?
C69 C68 C67 116.5(10) . . ?
C50 C68 Tm9 61.0(8) . 6_565 ?
C69 C68 Tm9 98.5(7) . 6_565 ?
C67 C68 Tm9 83.4(7) . 6_565 ?
C50 C68 Tm2 60.1(8) . 6_565 ?
C69 C68 Tm2 106.6(7) . 6_565 ?
C67 C68 Tm2 75.3(6) . 6_565 ?
Tm9 C68 Tm2 9.6(2) 6_565 6_565 ?
C79 C69 C70 121.0(10) . . ?
C79 C69 C68 122.1(9) . . ?
C70 C69 C68 109.8(10) . . ?
C79 C69 Tm5 89.4(7) . . ?
C70 C69 Tm5 57.1(5) . . ?
C68 C69 Tm5 96.6(7) . . ?
C79 C69 Tm9 52.9(6) . . ?
C70 C69 Tm9 99.8(6) . . ?
C68 C69 Tm9 94.8(6) . . ?
Tm5 C69 Tm9 44.7(2) . . ?
C71 C70 C69 118.0(9) . . ?
C71 C70 C52 109.3(10) . . ?
C69 C70 C52 120.4(10) . . ?
C71 C70 Tm5 65.2(6) . . ?
C69 C70 Tm5 89.2(6) . . ?
C52 C70 Tm5 79.3(7) . . ?
C70 C71 C54 110.3(11) . . ?
C70 C71 C72 122.3(11) . . ?
C54 C71 C72 118.9(12) . . ?
C70 C71 Tm5 75.3(7) . . ?
C54 C71 Tm5 77.3(7) . . ?
C72 C71 Tm5 87.3(7) . . ?
C73 C72 C80 119.5(13) . . ?
C73 C72 C71 121.4(12) . . ?
C80 C72 C71 113.1(12) . . ?
C73 C72 Tm5 96.7(9) . . ?
C80 C72 Tm5 92.5(8) . . ?
C71 C72 Tm5 56.0(6) . . ?
C73 C72 Tm8 74.2(8) . 6_565 ?
C80 C72 Tm8 68.8(7) . 6_565 ?
C71 C72 Tm8 104.0(8) . 6_565 ?
Tm5 C72 Tm8 48.2(3) . 6_565 ?
C73 C72 Tm9 91.1(8) . . ?
C80 C72 Tm9 56.4(7) . . ?
C71 C72 Tm9 97.4(8) . . ?
Tm5 C72 Tm9 45.6(3) . . ?
Tm8 C72 Tm9 17.1(3) 6_565 . ?
C72 C73 C56 121.0(12) . . ?
C72 C73 C74 127.9(13) . . ?
C56 C73 C74 100.2(11) . . ?
C72 C73 Tm8 75.3(8) . 6_565 ?
C56 C73 Tm8 100.7(8) . 6_565 ?
C74 C73 Tm8 66.3(7) . 6_565 ?
C72 C73 Tm5 56.8(7) . . ?
C56 C73 Tm5 80.2(7) . . ?
C74 C73 Tm5 106.9(8) . . ?
Tm8 C73 Tm5 43.0(3) 6_565 . ?
C58 C74 C75 135.7(15) . . ?
C58 C74 C73 108.6(13) . . ?
C75 C74 C73 109.0(12) . . ?
C58 C74 Tm8 100.7(10) . 6_565 ?
C75 C74 Tm8 67.5(8) . 6_565 ?
C73 C74 Tm8 75.4(8) . 6_565 ?
C58 C74 Tm3 101.9(10) . 6_565 ?
C75 C74 Tm3 57.9(7) . 6_565 ?
C73 C74 Tm3 87.1(8) . 6_565 ?
Tm8 C74 Tm3 12.7(3) 6_565 6_565 ?
C61 C75 C76 118.3(11) . . ?
C61 C75 C74 105.8(11) . . ?
C76 C75 C74 124.5(13) . . ?
C61 C75 Tm8 89.8(8) . 6_565 ?
C76 C75 Tm8 74.2(8) . 6_565 ?
C74 C75 Tm8 73.9(8) . 6_565 ?
C61 C75 Tm3 76.7(7) . 6_565 ?
C76 C75 Tm3 71.4(7) . 6_565 ?
C74 C75 Tm3 89.1(8) . 6_565 ?
Tm8 C75 Tm3 17.7(3) 6_565 6_565 ?
C61 C75 Tm9 86.5(8) . . ?
C76 C75 Tm9 60.9(7) . . ?
C74 C75 Tm9 92.0(8) . . ?
Tm8 C75 Tm9 18.2(3) 6_565 . ?
Tm3 C75 Tm9 11.4(2) 6_565 . ?
C61 C75 Tm2 74.7(7) . . ?
C76 C75 Tm2 65.9(7) . . ?
C74 C75 Tm2 97.9(8) . . ?
Tm8 C75 Tm2 25.5(3) 6_565 . ?
Tm3 C75 Tm2 8.76(7) 6_565 . ?
Tm9 C75 Tm2 12.1(2) . . ?
C75 C76 C77 121.9(11) . . ?
C75 C76 C80 116.4(11) . . ?
C77 C76 C80 107.0(10) . . ?
C75 C76 Tm8 69.7(7) . 6_565 ?
C77 C76 Tm8 89.9(8) . 6_565 ?
C80 C76 Tm8 72.6(7) . 6_565 ?
C75 C76 Tm3 73.6(7) . 6_565 ?
C77 C76 Tm3 73.8(7) . 6_565 ?
C80 C76 Tm3 85.0(7) . 6_565 ?
Tm8 C76 Tm3 17.8(2) 6_565 6_565 ?
C75 C76 Tm9 88.1(8) . . ?
C77 C76 Tm9 68.6(7) . . ?
C80 C76 Tm9 73.7(7) . . ?
Tm8 C76 Tm9 22.5(4) 6_565 . ?
Tm3 C76 Tm9 15.3(2) 6_565 . ?
C75 C76 Tm2 83.6(7) . . ?
C77 C76 Tm2 61.7(7) . . ?
C80 C76 Tm2 86.6(7) . . ?
Tm8 C76 Tm2 28.5(3) 6_565 . ?
Tm3 C76 Tm2 12.32(7) 6_565 . ?
Tm9 C76 Tm2 13.1(3) . . ?
C76 C77 C78 109.7(10) . . ?
C76 C77 C63 121.8(11) . . ?
C78 C77 C63 115.3(11) . . ?
C76 C77 Tm2 84.6(8) . . ?
C78 C77 Tm2 79.5(7) . . ?
C63 C77 Tm2 69.9(6) . . ?
C76 C77 Tm9 76.3(8) . . ?
C78 C77 Tm9 71.7(7) . . ?
C63 C77 Tm9 84.6(7) . . ?
Tm2 C77 Tm9 14.7(3) . . ?
C76 C77 Tm3 71.2(7) . 6_565 ?
C78 C77 Tm3 87.1(7) . 6_565 ?
C63 C77 Tm3 76.1(6) . 6_565 ?
Tm2 C77 Tm3 13.72(8) . 6_565 ?
Tm9 C77 Tm3 15.4(3) . 6_565 ?
C76 C77 Tm8 58.6(7) . 6_565 ?
C78 C77 Tm8 85.9(7) . 6_565 ?
C63 C77 Tm8 89.6(7) . 6_565 ?
Tm2 C77 Tm8 26.4(2) . 6_565 ?
Tm9 C77 Tm8 19.1(3) . 6_565 ?
Tm3 C77 Tm8 14.41(19) 6_565 6_565 ?
C79 C78 C77 106.7(10) . . ?
C79 C78 C66 122.5(11) . . ?
C77 C78 C66 122.9(11) . . ?
C79 C78 Tm9 76.8(7) . . ?
C77 C78 Tm9 71.6(7) . . ?
C66 C78 Tm9 91.9(7) . . ?
C79 C78 Tm2 90.3(7) . . ?
C77 C78 Tm2 65.0(6) . . ?
C66 C78 Tm2 86.2(6) . . ?
Tm9 C78 Tm2 13.7(3) . . ?
C79 C78 Tm3 82.3(6) . 6_565 ?
C77 C78 Tm3 60.8(6) . 6_565 ?
C66 C78 Tm3 96.9(7) . 6_565 ?
Tm9 C78 Tm3 10.9(3) . 6_565 ?
Tm2 C78 Tm3 11.07(6) . 6_565 ?
C79 C78 Tm8 68.9(6) . 6_565 ?
C77 C78 Tm8 65.2(6) . 6_565 ?
C66 C78 Tm8 105.6(7) . 6_565 ?
Tm9 C78 Tm8 13.7(3) . 6_565 ?
Tm2 C78 Tm8 23.44(19) . 6_565 ?
Tm3 C78 Tm8 13.54(18) 6_565 6_565 ?
C69 C79 C80 119.3(11) . . ?
C69 C79 C78 120.8(10) . . ?
C80 C79 C78 113.4(11) . . ?
C69 C79 Tm9 100.6(7) . . ?
C80 C79 Tm9 75.4(8) . . ?
C78 C79 Tm9 68.2(7) . . ?
C69 C79 Tm8 103.3(7) . 6_565 ?
C80 C79 Tm8 57.8(7) . 6_565 ?
C78 C79 Tm8 82.9(7) . 6_565 ?
Tm9 C79 Tm8 18.5(3) . 6_565 ?
C69 C79 Tm2 106.2(7) . . ?
C80 C79 Tm2 78.8(7) . . ?
C78 C79 Tm2 59.7(6) . . ?
Tm9 C79 Tm2 8.8(2) . . ?
Tm8 C79 Tm2 25.0(2) 6_565 . ?
C69 C79 Tm3 108.4(7) . 6_565 ?
C80 C79 Tm3 67.9(7) . 6_565 ?
C78 C79 Tm3 68.6(6) . 6_565 ?
Tm9 C79 Tm3 8.9(2) . 6_565 ?
Tm8 C79 Tm3 14.5(2) 6_565 6_565 ?
Tm2 C79 Tm3 11.27(5) . 6_565 ?
C69 C79 Tm5 62.9(6) . . ?
C80 C79 Tm5 74.7(7) . . ?
C78 C79 Tm5 110.5(7) . . ?
Tm9 C79 Tm5 46.4(3) . . ?
Tm8 C79 Tm5 41.4(2) 6_565 . ?
Tm2 C79 Tm5 55.0(2) . . ?
Tm3 C79 Tm5 50.7(2) 6_565 . ?
C72 C80 C79 125.1(13) . . ?
C72 C80 C76 121.7(12) . . ?
C79 C80 C76 103.0(10) . . ?
C72 C80 Tm8 78.1(8) . 6_565 ?
C79 C80 Tm8 91.9(8) . 6_565 ?
C76 C80 Tm8 68.5(7) . 6_565 ?
C72 C80 Tm9 95.5(8) . . ?
C79 C80 Tm9 71.0(7) . . ?
C76 C80 Tm9 68.8(7) . . ?
Tm8 C80 Tm9 21.9(4) 6_565 . ?
C72 C80 Tm3 92.7(8) . 6_565 ?
C79 C80 Tm3 83.0(7) . 6_565 ?
C76 C80 Tm3 59.7(6) . 6_565 ?
Tm8 C80 Tm3 14.6(2) 6_565 6_565 ?
Tm9 C80 Tm3 13.1(3) . 6_565 ?
C72 C80 Tm5 58.5(7) . . ?
C79 C80 Tm5 76.9(7) . . ?
C76 C80 Tm5 112.1(8) . . ?
Tm8 C80 Tm5 44.0(3) 6_565 . ?
Tm9 C80 Tm5 46.5(3) . . ?
Tm3 C80 Tm5 52.8(3) 6_565 . ?
C72 C80 Tm2 101.0(8) . . ?
C79 C80 Tm2 72.8(7) . . ?
C76 C80 Tm2 60.9(6) . . ?
Tm8 C80 Tm2 24.1(3) 6_565 . ?
Tm9 C80 Tm2 8.1(2) . . ?
Tm3 C80 Tm2 10.69(6) 6_565 . ?
Tm5 C80 Tm2 54.5(3) . . ?
N2 Ni1 N4 176.7(2) . . ?
N2 Ni1 N3 89.97(9) . 6_565 ?
N4 Ni1 N3 89.96(10) . 6_565 ?
N2 Ni1 N3 89.97(10) . . ?
N4 Ni1 N3 89.96(9) . . ?
N3 Ni1 N3 177.5(2) 6_565 . ?
C82 N2 C82 103.9(5) . 6_565 ?
C82 N2 Ni1 128.0(2) . . ?
C82 N2 Ni1 128.0(2) 6_565 . ?
C87 N3 C84 104.1(3) . . ?
C87 N3 Ni1 127.9(3) . . ?
C84 N3 Ni1 128.0(3) . . ?
C89 N4 C89 104.7(4) 6_565 . ?
C89 N4 Ni1 127.6(2) 6_565 . ?
C89 N4 Ni1 127.6(2) . . ?
C81 C81 C82 106.6(2) 6_565 . ?
C81 C81 C91 129.2(2) 6_565 . ?
C82 C81 C91 124.1(4) . . ?
N2 C82 C83 125.0(4) . . ?
N2 C82 C81 111.4(4) . . ?
C83 C82 C81 123.6(4) . . ?
C84 C83 C82 124.2(4) . . ?
C84 C83 H83 117.9 . . ?
C82 C83 H83 117.9 . . ?
C83 C84 N3 124.8(4) . . ?
C83 C84 C85 123.9(4) . . ?
N3 C84 C85 111.3(3) . . ?
C86 C85 C84 106.6(4) . . ?
C86 C85 C93 129.0(4) . . ?
C84 C85 C93 124.3(4) . . ?
C85 C86 C87 106.4(4) . . ?
C85 C86 C95 129.1(4) . . ?
C87 C86 C95 124.5(4) . . ?
N3 C87 C88 124.8(4) . . ?
N3 C87 C86 111.5(3) . . ?
C88 C87 C86 123.6(4) . . ?
C89 C88 C87 124.0(4) . . ?
C89 C88 H88 118.0 . . ?
C87 C88 H88 118.0 . . ?
C88 C89 N4 125.6(4) . . ?
C88 C89 C90 123.3(4) . . ?
N4 C89 C90 111.0(4) . . ?
C90 C90 C89 106.6(2) 6_565 . ?
C90 C90 C97 129.0(2) 6_565 . ?
C89 C90 C97 124.2(4) . . ?
C81 C91 C92 112.7(4) . . ?
C81 C91 H91A 109.0 . . ?
C92 C91 H91A 109.0 . . ?
C81 C91 H91B 109.0 . . ?
C92 C91 H91B 109.0 . . ?
H91A C91 H91B 107.8 . . ?
C91 C92 H92A 109.5 . . ?
C91 C92 H92B 109.5 . . ?
H92A C92 H92B 109.5 . . ?
C91 C92 H92C 109.5 . . ?
H92A C92 H92C 109.5 . . ?
H92B C92 H92C 109.5 . . ?
C85 C93 C94 113.3(4) . . ?
C85 C93 H93A 108.9 . . ?
C94 C93 H93A 108.9 . . ?
C85 C93 H93B 108.9 . . ?
C94 C93 H93B 108.9 . . ?
H93A C93 H93B 107.7 . . ?
C93 C94 H94A 109.5 . . ?
C93 C94 H94B 109.5 . . ?
H94A C94 H94B 109.5 . . ?
C93 C94 H94C 109.5 . . ?
H94A C94 H94C 109.5 . . ?
H94B C94 H94C 109.5 . . ?
C86 C95 C96 112.8(4) . . ?
C86 C95 H95A 109.0 . . ?
C96 C95 H95A 109.0 . . ?
C86 C95 H95B 109.0 . . ?
C96 C95 H95B 109.0 . . ?
H95A C95 H95B 107.8 . . ?
C95 C96 H96A 109.5 . . ?
C95 C96 H96B 109.5 . . ?
H96A C96 H96B 109.5 . . ?
C95 C96 H96C 109.5 . . ?
H96A C96 H96C 109.5 . . ?
H96B C96 H96C 109.5 . . ?
C90 C97 C98 111.4(3) . . ?
C90 C97 H97A 109.3 . . ?
C98 C97 H97A 109.3 . . ?
C90 C97 H97B 109.3 . . ?
C98 C97 H97B 109.3 . . ?
H97A C97 H97B 108.0 . . ?
C97 C98 H98A 109.5 . . ?
C97 C98 H98B 109.5 . . ?
H98A C98 H98B 109.5 . . ?
C97 C98 H98C 109.5 . . ?
H98A C98 H98C 109.5 . . ?
H98B C98 H98C 109.5 . . ?
C101 C99 C100 118.9(8) . . ?
C101 C99 H99 120.6 . . ?
C100 C99 H99 120.6 . . ?
C101 C100 C99 119.2(7) 2_655 . ?
C101 C100 H100 120.4 2_655 . ?
C99 C100 H100 120.4 . . ?
C99 C101 C100 121.8(6) . 2_655 ?
C99 C101 H101 119.1 . . ?
C100 C101 H101 119.1 2_655 . ?
C103 C102 C107 119.7(7) . . ?
C103 C102 H102 120.1 . . ?
C107 C102 H102 120.1 . . ?
C102 C103 C104 120.8(7) . . ?
C102 C103 H103 119.6 . . ?
C104 C103 H103 119.6 . . ?
C103 C104 C105 119.4(7) . . ?
C103 C104 H104 120.3 . . ?
C105 C104 H104 120.3 . . ?
C106 C105 C104 120.3(7) . . ?
C106 C105 H105 119.9 . . ?
C104 C105 H105 119.9 . . ?
C105 C106 C107 119.9(7) . . ?
C105 C106 H106 120.0 . . ?
C107 C106 H106 120.0 . . ?
C102 C107 C106 119.8(6) . . ?
C102 C107 H107 120.1 . . ?
C106 C107 H107 120.1 . . ?

loop_
_geom_bond_atom_site_label_1
_geom_bond_atom_site_label_2
_geom_bond_distance
_geom_bond_site_symmetry_2
_geom_bond_publ_flag
Tm1 Tm1 0.235(7) 6_565 ?
Tm1 Tm7 0.871(7) . ?
Tm1 Tm4 0.894(5) . ?
Tm1 Tm7 0.990(8) 6_565 ?
Tm1 N1 2.025(5) . ?
Tm1 C7 2.267(13) . ?
Tm1 C7 2.305(13) 6_565 ?
Tm1 C6 2.325(12) 6_565 ?
Tm1 C6 2.345(12) . ?
Tm1 C23 2.420(14) . ?
Tm1 C8 2.432(15) 6_565 ?
Tm1 C5 2.504(16) 6_565 ?
Tm2 Tm3 0.5649(10) 6_565 ?
Tm2 Tm9 0.583(10) . ?
Tm2 Tm8 1.221(9) 6_565 ?
Tm2 Tm6 1.869(5) . ?
Tm2 N1 2.042(3) . ?
Tm2 C63 2.253(11) . ?
Tm2 C77 2.256(12) . ?
Tm2 C32 2.257(17) 6_565 ?
Tm2 C49 2.318(13) 6_565 ?
Tm2 Tm6 2.365(5) 6_565 ?
Tm2 C33 2.441(16) 6_565 ?
Tm2 C78 2.448(11) . ?
Tm3 Tm2 0.5649(10) 6_565 ?
Tm3 Tm9 0.632(10) 6_565 ?
Tm3 Tm8 0.722(9) . ?
Tm3 N1 2.062(2) . ?
Tm3 C31 2.198(16) . ?
Tm3 C30 2.25(2) . ?
Tm3 Tm6 2.332(5) 6_565 ?
Tm3 C76 2.340(12) 6_565 ?
Tm3 C32 2.369(16) . ?
Tm3 C75 2.369(13) 6_565 ?
Tm3 C77 2.373(12) 6_565 ?
Tm3 C61 2.450(12) 6_565 ?
Tm4 Tm7 0.481(8) 6_565 ?
Tm4 Tm1 0.894(5) 6_565 ?
Tm4 N1 1.993(6) . ?
Tm4 C20 2.252(16) . ?
Tm4 C20 2.252(16) 6_565 ?
Tm4 C6 2.351(13) 6_565 ?
Tm4 C6 2.351(13) . ?
Tm4 C19 2.379(19) . ?
Tm4 C19 2.379(19) 6_565 ?
Tm4 C5 2.422(16) 6_565 ?
Tm4 C5 2.422(16) . ?
Tm5 Tm8 2.018(9) 6_565 ?
Tm5 Tm8 2.018(9) . ?
Tm5 C71 2.035(13) 6_565 ?
Tm5 C71 2.035(13) . ?
Tm5 N1 2.122(7) . ?
Tm5 Tm9 2.142(11) . ?
Tm5 Tm9 2.142(11) 6_565 ?
Tm5 C70 2.169(10) . ?
Tm5 C70 2.169(10) 6_565 ?
Tm5 C54 2.229(11) . ?
Tm5 C54 2.229(11) 6_565 ?
Tm5 C52 2.392(14) . ?
Tm6 Tm6 0.657(10) 6_565 ?
Tm6 N1 1.969(7) . ?
Tm6 C45 2.195(12) . ?
Tm6 C46 2.196(10) . ?
Tm6 Tm9 2.196(11) . ?
Tm6 C46 2.219(11) 6_565 ?
Tm6 C47 2.229(12) 6_565 ?
Tm6 Tm3 2.332(5) 6_565 ?
Tm6 C45 2.339(12) 6_565 ?
Tm6 C44 2.341(11) . ?
Tm6 Tm2 2.365(5) 6_565 ?
Tm7 Tm7 0.944(15) 6_565 ?
Tm7 Tm1 0.990(8) 6_565 ?
Tm7 N1 2.020(7) . ?
Tm7 C20 2.123(17) . ?
Tm7 C5 2.204(17) 6_565 ?
Tm7 C4 2.282(19) 6_565 ?
Tm7 C21 2.293(17) . ?
Tm7 C6 2.357(13) 6_565 ?
Tm7 C19 2.38(2) . ?
Tm7 C6 2.432(14) . ?
Tm7 C1 2.486(16) 6_565 ?
Tm8 Tm9 0.925(14) 6_565 ?
Tm8 Tm2 1.221(9) 6_565 ?
Tm8 C30 1.99(2) . ?
Tm8 N1 2.101(8) . ?
Tm8 C51 2.208(17) . ?
Tm8 C75 2.257(15) 6_565 ?
Tm8 C29 2.280(15) . ?
Tm8 C76 2.316(14) 6_565 ?
Tm8 C74 2.347(17) 6_565 ?
Tm8 C80 2.375(15) 6_565 ?
Tm9 Tm3 0.632(10) 6_565 ?
Tm9 Tm8 0.925(14) 6_565 ?
Tm9 N1 2.008(8) . ?
Tm9 C50 2.262(19) 6_565 ?
Tm9 C77 2.299(15) . ?
Tm9 C78 2.301(14) . ?
Tm9 C51 2.336(18) 6_565 ?
Tm9 C76 2.399(15) . ?
Tm9 C79 2.412(14) . ?
N1 Tm6 1.969(7) 6_565 ?
N1 Tm9 2.008(8) 6_565 ?
N1 Tm7 2.020(7) 6_565 ?
N1 Tm1 2.025(5) 6_565 ?
N1 Tm2 2.042(3) 6_565 ?
C1 C9 1.40(2) . ?
C1 C5 1.44(2) . ?
C1 C2 1.46(2) . ?
C1 Tm7 2.486(16) 6_565 ?
C1 Tm1 2.633(14) 6_565 ?
C2 C3 1.36(2) . ?
C2 C12 1.45(2) . ?
C2 Tm7 2.800(19) 6_565 ?
C3 C4 1.48(2) . ?
C3 C15 1.50(2) . ?
C3 Tm7 2.700(15) 6_565 ?
C4 C5 1.41(2) . ?
C4 C18 1.56(2) . ?
C4 Tm7 2.282(19) 6_565 ?
C4 Tm1 2.974(18) 6_565 ?
C5 C6 1.29(2) . ?
C5 Tm7 2.204(17) 6_565 ?
C5 Tm1 2.504(15) 6_565 ?
C6 C7 1.433(18) . ?
C6 C20 1.59(2) . ?
C6 Tm1 2.325(12) 6_565 ?
C6 Tm7 2.357(13) 6_565 ?
C7 C23 1.39(2) . ?
C7 C8 1.623(19) . ?
C7 Tm1 2.305(13) 6_565 ?
C7 Tm7 2.813(14) 6_565 ?
C8 C9 1.43(2) . ?
C8 C25 1.549(18) . ?
C8 Tm1 2.432(15) 6_565 ?
C9 C10 1.42(2) . ?
C9 Tm1 2.611(18) 6_565 ?
C9 Tm7 2.897(19) 6_565 ?
C10 C11 1.50(2) . ?
C10 C27 1.515(19) . ?
C11 C12 1.38(2) . ?
C11 C29 1.58(2) . ?
C12 C13 1.36(2) . ?
C13 C31 1.43(2) . ?
C13 C14 1.50(3) . ?
C13 Tm2 2.83(2) 6_565 ?
C14 C15 1.40(2) . ?
C14 C33 1.48(2) . ?
C14 Tm2 2.831(16) 6_565 ?
C15 C16 1.30(3) . ?
C16 C35 1.49(2) . ?
C16 C17 1.58(2) . ?
C17 C18 1.38(2) . ?
C17 C37 1.421(19) . ?
C18 C19 1.27(2) . ?
C18 Tm7 2.567(18) 6_565 ?
C19 C20 1.40(3) . ?
C19 C39 1.56(2) . ?
C19 Tm7 2.62(2) 6_565 ?
C20 C21 1.39(2) . ?
C20 Tm7 2.528(17) 6_565 ?
C20 Tm1 2.648(16) 6_565 ?
C21 C22 1.50(2) . ?
C21 C40 1.50(2) . ?
C21 Tm1 2.942(16) 6_565 ?
C22 C59 1.31(2) . ?
C22 C23 1.52(2) . ?
C22 Tm1 2.969(14) 6_565 ?
C23 C24 1.366(19) . ?
C23 Tm1 2.567(15) 6_565 ?
C24 C25 1.24(2) . ?
C24 C57 1.503(17) . ?
C24 Tm1 2.879(13) 6_565 ?
C25 C26 1.533(16) . ?
C25 Tm1 2.814(9) 6_565 ?
C26 C27 1.430(18) . ?
C26 C55 1.454(16) . ?
C27 C28 1.47(2) . ?
C28 C53 1.33(2) . ?
C28 C29 1.43(2) . ?
C29 C30 1.35(2) . ?
C30 C51 1.46(3) . ?
C30 C31 1.48(2) . ?
C30 Tm9 2.49(2) 6_565 ?
C30 Tm2 2.66(2) 6_565 ?
C31 C32 1.54(2) . ?
C31 Tm2 2.455(16) 6_565 ?
C31 Tm9 2.613(19) 6_565 ?
C32 C49 1.32(2) . ?
C32 C33 1.36(2) . ?
C32 Tm2 2.257(17) 6_565 ?
C32 Tm9 2.557(19) 6_565 ?
C33 C34 1.45(2) . ?
C33 Tm2 2.441(16) 6_565 ?
C33 Tm9 2.953(19) 6_565 ?
C34 C35 1.437(18) . ?
C34 C47 1.456(18) . ?
C34 Tm6 2.395(13) 6_565 ?
C34 Tm2 2.737(12) 6_565 ?
C35 C36 1.453(16) . ?
C35 Tm6 2.471(13) 6_565 ?
C36 C45 1.376(15) . ?
C36 C37 1.426(15) . ?
C36 Tm6 2.446(12) 6_565 ?
C37 C38 1.372(19) . ?
C38 C39 1.399(17) . ?
C38 C43 1.456(17) . ?
C39 C40 1.16(2) . ?
C40 C41 1.53(2) . ?
C41 C60 1.32(2) . ?
C41 C42 1.440(16) . ?
C42 C43 1.423(16) . ?
C42 C62 1.465(15) . ?
C43 C44 1.420(15) . ?
C44 C64 1.417(14) . ?
C44 C45 1.494(15) . ?
C44 Tm6 2.827(11) 6_565 ?
C45 C46 1.416(16) . ?
C45 Tm6 2.339(12) 6_565 ?
C46 C65 1.41(3) . ?
C46 C47 1.49(3) . ?
C46 Tm6 2.219(11) 6_565 ?
C47 C48 1.410(16) . ?
C47 Tm6 2.229(12) 6_565 ?
C47 Tm2 2.813(10) 6_565 ?
C48 C67 1.451(15) . ?
C48 C49 1.487(18) . ?
C48 Tm2 2.536(11) 6_565 ?
C48 Tm9 2.685(15) 6_565 ?
C48 Tm6 2.770(13) 6_565 ?
C49 C50 1.59(2) . ?
C49 Tm2 2.318(13) 6_565 ?
C49 Tm9 2.416(16) 6_565 ?
C50 C51 1.40(2) . ?
C50 C68 1.41(2) . ?
C50 Tm9 2.262(19) 6_565 ?
C50 Tm2 2.548(17) 6_565 ?
C51 C52 1.42(2) . ?
C51 Tm9 2.336(18) 6_565 ?
C51 Tm2 2.718(15) 6_565 ?
C52 C70 1.491(17) . ?
C52 C53 1.57(2) . ?
C52 Tm9 2.833(17) 6_565 ?
C53 C54 1.40(2) . ?
C54 C55 1.424(16) . ?
C54 C71 1.458(17) . ?
C55 C56 1.419(15) . ?
C56 C57 1.410(16) . ?
C56 C73 1.528(17) . ?
C57 C58 1.35(2) . ?
C58 C74 1.32(2) . ?
C58 C59 1.44(2) . ?
C58 Tm8 2.899(17) 6_565 ?
C59 C60 1.47(2) . ?
C60 C61 1.588(18) . ?
C61 C75 1.375(18) . ?
C61 C62 1.456(15) . ?
C61 Tm3 2.450(12) 6_565 ?
C61 Tm8 2.640(14) 6_565 ?
C62 C63 1.465(15) . ?
C62 Tm3 2.511(10) 6_565 ?
C63 C64 1.365(16) . ?
C63 C77 1.541(17) . ?
C63 Tm3 2.501(11) 6_565 ?
C64 C65 1.471(15) . ?
C65 C66 1.352(17) . ?
C65 Tm6 2.672(12) 6_565 ?
C66 C67 1.439(16) . ?
C66 C78 1.448(15) . ?
C67 C68 1.468(16) . ?
C67 Tm9 2.817(14) 6_565 ?
C67 Tm2 2.932(10) 6_565 ?
C68 C69 1.451(16) . ?
C68 Tm9 2.579(15) 6_565 ?
C68 Tm2 2.937(12) 6_565 ?
C69 C79 1.347(17) . ?
C69 C70 1.433(13) . ?
C70 C71 1.424(15) . ?
C71 C72 1.467(17) . ?
C72 C73 1.31(2) . ?
C72 C80 1.392(18) . ?
C72 Tm8 2.493(15) 6_565 ?
C73 C74 1.59(2) . ?
C73 Tm8 2.480(16) 6_565 ?
C74 C75 1.522(19) . ?
C74 Tm8 2.347(17) 6_565 ?
C74 Tm3 2.797(15) 6_565 ?
C75 C76 1.416(17) . ?
C75 Tm8 2.257(15) 6_565 ?
C75 Tm3 2.369(13) 6_565 ?
C76 C77 1.419(18) . ?
C76 C80 1.566(19) . ?
C76 Tm8 2.316(14) 6_565 ?
C76 Tm3 2.340(12) 6_565 ?
C77 C78 1.445(17) . ?
C77 Tm3 2.373(12) 6_565 ?
C77 Tm8 2.715(15) 6_565 ?
C78 C79 1.420(15) . ?
C78 Tm3 2.716(11) 6_565 ?
C78 Tm8 2.983(14) 6_565 ?
C79 C80 1.413(17) . ?
C79 Tm8 2.804(13) 6_565 ?
C79 Tm3 2.891(11) 6_565 ?
C80 Tm8 2.375(15) 6_565 ?
C80 Tm3 2.699(14) 6_565 ?
Ni1 N2 1.956(5) . ?
Ni1 N4 1.960(5) . ?
Ni1 N3 1.966(3) 6_565 ?
Ni1 N3 1.966(3) . ?
N2 C82 1.377(5) . ?
N2 C82 1.377(5) 6_565 ?
N3 C87 1.379(5) . ?
N3 C84 1.379(5) . ?
N4 C89 1.379(5) 6_565 ?
N4 C89 1.379(5) . ?
C81 C81 1.341(9) 6_565 ?
C81 C82 1.449(5) . ?
C81 C91 1.501(6) . ?
C82 C83 1.381(6) . ?
C83 C84 1.375(6) . ?
C83 H83 0.9500 . ?
C84 C85 1.445(6) . ?
C85 C86 1.353(6) . ?
C85 C93 1.503(6) . ?
C86 C87 1.443(6) . ?
C86 C95 1.505(6) . ?
C87 C88 1.381(6) . ?
C88 C89 1.366(6) . ?
C88 H88 0.9500 . ?
C89 C90 1.448(5) . ?
C90 C90 1.359(8) 6_565 ?
C90 C97 1.505(5) . ?
C91 C92 1.538(7) . ?
C91 H91A 0.9900 . ?
C91 H91B 0.9900 . ?
C92 H92A 0.9800 . ?
C92 H92B 0.9800 . ?
C92 H92C 0.9800 . ?
C93 C94 1.528(7) . ?
C93 H93A 0.9900 . ?
C93 H93B 0.9900 . ?
C94 H94A 0.9800 . ?
C94 H94B 0.9800 . ?
C94 H94C 0.9800 . ?
C95 C96 1.538(6) . ?
C95 H95A 0.9900 . ?
C95 H95B 0.9900 . ?
C96 H96A 0.9800 . ?
C96 H96B 0.9800 . ?
C96 H96C 0.9800 . ?
C97 C98 1.532(6) . ?
C97 H97A 0.9900 . ?
C97 H97B 0.9900 . ?
C98 H98A 0.9800 . ?
C98 H98B 0.9800 . ?
C98 H98C 0.9800 . ?
C99 C101 1.367(12) . ?
C99 C100 1.385(9) . ?
C99 H99 0.9500 . ?
C100 C101 1.373(12) 2_655 ?
C100 H100 0.9500 . ?
C101 C100 1.373(12) 2_655 ?
C101 H101 0.9500 . ?
C102 C103 1.380(10) . ?
C102 C107 1.383(10) . ?
C102 H102 0.9500 . ?
C103 C104 1.380(12) . ?
C103 H103 0.9500 . ?
C104 C105 1.387(12) . ?
C104 H104 0.9500 . ?
C105 C106 1.379(10) . ?
C105 H105 0.9500 . ?
C106 C107 1.392(10) . ?
C106 H106 0.9500 . ?
C107 H107 0.9500 . ?
